data_7024025
loop_
_publ_author_name
'Lin, Shiwei'
'Liu, Wenli'
'Li, Yangguang'
'Wu, Qiong'
'Wang, Enbo'
'Zhang, Zhiming'

_publ_section_title
;
 Preparation of polyoxometalates in ionic liquids by ionothermal
 synthesis.
;
_journal_issue 7
_journal_name_full 'Dalton transactions (Cambridge, England : 2003)'
_journal_page_first 1740
_journal_page_last 1744
_journal_paper_doi 10.1039/b905079e
_journal_volume 39
_journal_year 2010
_chemical_formula_sum 'C48 H81 Fe9 N16 Na9 O123 Si3 W28'
_chemical_formula_weight 8791.92
_chemical_name_systematic
;
?
;
_space_group_IT_number 2
_symmetry_cell_setting triclinic
_symmetry_space_group_name_Hall '-P 1'
_symmetry_space_group_name_H-M 'P -1'
_atom_sites_solution_hydrogens geom
_atom_sites_solution_primary direct
_atom_sites_solution_secondary difmap
_audit_creation_method SHELXL-97
_cell_angle_alpha 86.25(3)
_cell_angle_beta 89.04(3)
_cell_angle_gamma 89.28(3)
_cell_formula_units_Z 2
_cell_length_a 15.302(3)
_cell_length_b 23.309(5)
_cell_length_c 27.828(6)
_cell_measurement_reflns_used 78667
_cell_measurement_temperature 150(2)
_cell_measurement_theta_max 27.8
_cell_measurement_theta_min 3.0
_cell_volume 9902(4)
_computing_structure_refinement 'SHELXL-97 (Sheldrick, 1997)'
_computing_structure_solution 'SHELXS-97 (Sheldrick, 1990)'
_diffrn_ambient_temperature 150(2)
_diffrn_measured_fraction_theta_full 0.905
_diffrn_measured_fraction_theta_max 0.905
_diffrn_radiation_monochromator graphite
_diffrn_radiation_source 'fine-focus sealed tube'
_diffrn_radiation_type MoK\a
_diffrn_radiation_wavelength 0.71073
_diffrn_reflns_av_R_equivalents 0.1291
_diffrn_reflns_av_sigmaI/netI 0.2116
_diffrn_reflns_limit_h_max 18
_diffrn_reflns_limit_h_min -17
_diffrn_reflns_limit_k_max 26
_diffrn_reflns_limit_k_min -27
_diffrn_reflns_limit_l_max 33
_diffrn_reflns_limit_l_min -33
_diffrn_reflns_number 61688
_diffrn_reflns_theta_full 25.00
_diffrn_reflns_theta_max 25.00
_diffrn_reflns_theta_min 3.20
_exptl_absorpt_coefficient_mu 16.948
_exptl_absorpt_correction_T_max 0.1410
_exptl_absorpt_correction_T_min 0.1119
_exptl_absorpt_correction_type multi-scan
_exptl_crystal_colour yellow
_exptl_crystal_density_diffrn 2.949
_exptl_crystal_density_method 'not measured'
_exptl_crystal_description block
_exptl_crystal_F_000 7824
_exptl_crystal_size_max 0.23
_exptl_crystal_size_mid 0.21
_exptl_crystal_size_min 0.19
_platon_squeeze_details
;
;
_refine_diff_density_max 4.618
_refine_diff_density_min -3.523
_refine_diff_density_rms 0.410
_refine_ls_extinction_method none
_refine_ls_goodness_of_fit_ref 0.937
_refine_ls_hydrogen_treatment constr
_refine_ls_matrix_type full
_refine_ls_number_parameters 1601
_refine_ls_number_reflns 31581
_refine_ls_number_restraints 514
_refine_ls_restrained_S_all 0.933
_refine_ls_R_factor_all 0.1575
_refine_ls_R_factor_gt 0.0857
_refine_ls_shift/su_max 0.014
_refine_ls_shift/su_mean 0.000
_refine_ls_structure_factor_coef Fsqd
_refine_ls_weighting_details 'calc w=1/[\s^2^(Fo^2^)+(0.0685P)^2^+0.0000P] where P=(Fo^2^+2Fc^2^)/3'
_refine_ls_weighting_scheme calc
_refine_ls_wR_factor_gt 0.1799
_refine_ls_wR_factor_ref 0.2132
_reflns_number_gt 15065
_reflns_number_total 31581
_reflns_threshold_expression >2sigma(I)
_cod_data_source_file b905079e.txt
_cod_data_source_block 1
_cod_depositor_comments
;
The following automatic conversions were performed:

'_symmetry_cell_setting' value 'Triclinic' changed to 'triclinic'
according to /home/saulius/struct/CIF-dictionaries/cif_core.dic
dictionary named 'cif_core.dic' version 2.4.2 from 2011-04-26.

Automatic conversion script
Id: cif_fix_values 1891 2012-01-12 08:04:46Z andrius 
;
_cod_original_cell_volume 9902(3)
_cod_original_sg_symbol_H-M P-1
_cod_database_code 7024025

loop_
_symmetry_equiv_pos_as_xyz
'x, y, z'
'-x, -y, -z'

loop_
_atom_site_label
_atom_site_type_symbol
_atom_site_fract_x
_atom_site_fract_y
_atom_site_fract_z
_atom_site_U_iso_or_equiv
_atom_site_adp_type
_atom_site_occupancy
_atom_site_symmetry_multiplicity
_atom_site_calc_flag
_atom_site_refinement_flags
_atom_site_disorder_assembly
_atom_site_disorder_group
W1 W 0.05705(9) 0.89169(6) 0.76376(5) 0.0367(3) Uani 1 1 d . B .
W2 W 0.26035(9) 0.91482(5) 0.52213(5) 0.0353(3) Uani 1 1 d . B .
W3 W 0.07488(8) 0.76481(6) 0.45083(5) 0.0321(3) Uani 1 1 d . . .
W4 W 0.06784(8) 0.85527(5) 0.55664(5) 0.0335(3) Uani 1 1 d . B .
W5 W 0.26495(9) 0.82672(6) 0.41542(5) 0.0367(3) Uani 1 1 d . . .
W6 W 0.26387(10) 0.81904(6) 0.94612(5) 0.0401(4) Uani 1 1 d . . .
W7 W 0.08263(9) 0.98339(6) 0.86749(5) 0.0421(4) Uani 1 1 d . B .
W8 W 0.22784(9) 0.61284(5) 0.55240(5) 0.0338(3) Uani 1 1 d . B .
W9 W 0.08072(9) 0.48800(6) 0.71531(5) 0.0393(3) Uani 1 1 d . B .
W10 W 0.06068(9) 0.58019(6) 0.82064(5) 0.0383(3) Uani 1 1 d . B .
W11 W 0.05221(8) 0.69495(6) 0.57466(5) 0.0339(3) Uani 1 1 d . B .
W12 W 0.27689(9) 0.43301(5) 0.68595(5) 0.0387(3) Uani 1 1 d . . .
W13 W 0.25157(9) 0.68244(6) 0.42956(5) 0.0369(3) Uani 1 1 d . . .
W14 W 0.44055(9) 0.67792(6) 0.51338(6) 0.0421(4) Uani 1 1 d . B .
W15 W 0.27204(10) 0.97884(6) 0.92761(5) 0.0428(4) Uani 1 1 d . B .
W16 W 0.23391(10) 0.59825(5) 0.88974(5) 0.0377(3) Uani 1 1 d . . .
W17 W 0.45374(9) 0.82100(6) 0.49854(5) 0.0394(3) Uani 1 1 d . B .
W18 W 0.45884(9) 0.89006(6) 0.88624(6) 0.0448(4) Uani 1 1 d . B .
W19 W 0.09397(10) 0.42228(6) 0.84011(5) 0.0453(4) Uani 1 1 d . B .
W20 W 0.23378(10) 0.95481(5) 0.71294(5) 0.0381(3) Uani 1 1 d . B .
W21 W 0.07071(9) 0.82411(6) 0.88936(5) 0.0377(3) Uani 1 1 d . B .
W22 W 0.26310(10) 1.04469(6) 0.81701(5) 0.0425(4) Uani 1 1 d . . .
W23 W 0.45240(9) 0.53511(6) 0.85927(5) 0.0418(4) Uani 1 1 d . . .
W24 W 0.27131(10) 0.44010(6) 0.90688(5) 0.0430(4) Uani 1 1 d . B .
W25 W 0.44782(9) 0.95384(6) 0.77503(6) 0.0450(4) Uani 1 1 d . B .
W26 W 0.47050(10) 0.45538(6) 0.76338(5) 0.0451(4) Uani 1 1 d . . .
W27 W 0.28822(11) 0.36270(6) 0.80985(6) 0.0489(4) Uani 1 1 d . B .
W29 W 0.43034(18) 0.75820(13) 0.60640(11) 0.0245(7) Uani 0.15 1 d P B .
Fe1 Fe 0.43034(18) 0.75820(13) 0.60640(11) 0.0245(7) Uani 0.85 1 d P B .
W30 W 0.4309(2) 0.81155(13) 0.79430(12) 0.0259(7) Uani 0.13 1 d P B .
Fe2 Fe 0.4309(2) 0.81155(13) 0.79430(12) 0.0259(7) Uani 0.87 1 d P B .
W31 W 0.43470(19) 0.59413(12) 0.74841(12) 0.0314(8) Uani 0.17 1 d P . .
Fe3 Fe 0.43470(19) 0.59413(12) 0.74841(12) 0.0314(8) Uani 0.83 1 d P . .
W28 W 0.54920(12) 0.72375(8) 0.71466(7) 0.0350(5) Uani 0.55 1 d P B .
Fe10 Fe 0.54920(12) 0.72375(8) 0.71466(7) 0.0350(5) Uani 0.45 1 d P B .
Fe4 Fe 0.2347(3) 0.84504(18) 0.62666(15) 0.0304(10) Uani 1 1 d . B .
Fe5 Fe 0.2222(3) 0.66176(18) 0.77539(15) 0.0316(10) Uani 1 1 d . B .
Fe6 Fe 0.2224(3) 0.80748(18) 0.73163(16) 0.0334(11) Uani 1 1 d . B .
Fe7 Fe 0.2394(3) 0.57052(18) 0.67958(16) 0.0329(11) Uani 1 1 d . . .
Fe8 Fe 0.2350(3) 0.74965(18) 0.85009(16) 0.0326(11) Uani 1 1 d . B .
Fe9 Fe 0.2204(3) 0.69683(17) 0.64988(15) 0.0303(11) Uani 1 1 d . B .
Si1 Si 0.2489(5) 0.7619(3) 0.5333(3) 0.0266(19) Uani 1 1 d . B .
Si2 Si 0.2593(6) 0.5135(4) 0.7924(3) 0.033(2) Uani 1 1 d U B .
Si3 Si 0.2538(6) 0.8913(4) 0.8300(3) 0.031(2) Uani 1 1 d . B .
O1 O 0.5134(13) 0.4768(9) 0.8214(8) 0.042(5) Uani 1 1 d U . .
O2 O 0.5121(16) 0.6244(11) 0.4984(10) 0.066(8) Uani 1 1 d . . .
O3 O 0.3616(13) 0.7623(9) 0.8328(8) 0.041(5) Uani 1 1 d U . .
O4 O 0.1377(15) 0.8183(10) 0.9475(9) 0.055(6) Uani 1 1 d U . .
O5 O 0.3865(13) 0.4442(8) 0.7106(7) 0.035(5) Uani 1 1 d U . .
O6 O 0.0826(13) 0.4375(10) 0.7725(10) 0.057(8) Uani 1 1 d . . .
O7 O 0.3622(13) 0.5822(8) 0.6937(7) 0.035(5) Uani 1 1 d U . .
O8 O -0.0166(18) 1.0173(11) 0.8832(10) 0.068(8) Uani 1 1 d U . .
O9 O 0.3610(14) 0.6806(9) 0.4588(9) 0.050(7) Uani 1 1 d . . .
O10 O 0.2610(13) 0.3838(8) 0.7504(9) 0.041(5) Uani 1 1 d U . .
O11 O 0.4941(15) 0.5902(8) 0.8162(8) 0.044(6) Uani 1 1 d . . .
O12 O 0.3778(13) 0.8160(9) 0.4428(8) 0.040(5) Uani 1 1 d U . .
O13 O 0.2906(17) 0.8676(10) 0.3616(10) 0.064(7) Uani 1 1 d U . .
O14 O 0.0622(16) 0.8266(9) 0.4913(8) 0.052(7) Uani 1 1 d . . .
O15 O 0.1232(13) 0.7035(8) 0.4207(8) 0.037(5) Uani 1 1 d U . .
O16 O 0.5324(18) 0.8591(12) 0.4718(12) 0.080(9) Uani 1 1 d . . .
O17 O 0.4877(13) 0.8826(8) 0.7602(10) 0.050(7) Uani 1 1 d . . .
O18 O 0.2234(11) 0.7593(7) 0.4774(6) 0.018(4) Uani 1 1 d U . .
O19 O 0.2796(12) 0.7487(8) 0.3922(8) 0.035(5) Uani 1 1 d U . .
O20 O 0.4945(15) 0.8320(9) 0.8547(9) 0.052(6) Uani 1 1 d U . .
O21 O 0.2150(17) 0.8202(10) 0.5558(10) 0.063 Uiso 1 1 d . . .
O22 O 0.2848(15) 0.8011(9) 1.0058(8) 0.049(6) Uani 1 1 d . . .
O23 O 0.2481(13) 0.9056(8) 0.9485(8) 0.035(5) Uani 1 1 d U . .
O24 O 0.2727(12) 0.7505(7) 0.9181(7) 0.027(4) Uani 1 1 d U . .
O25 O 0.2770(13) 0.9822(8) 0.5012(7) 0.033(5) Uani 1 1 d U . .
O26 O 0.3469(12) 0.6531(8) 0.7696(7) 0.031(5) Uani 1 1 d U . .
O27 O 0.5196(17) 0.6488(10) 0.7207(8) 0.058(7) Uani 1 1 d . . .
O28 O -0.0213(14) 0.7669(8) 0.4209(9) 0.045(7) Uani 1 1 d . . .
O29 O 0.3737(14) 1.0153(8) 0.8047(8) 0.042(6) Uani 1 1 d . . .
O30 O 0.3489(12) 0.6311(8) 0.5416(7) 0.031(5) Uani 1 1 d U . .
O31 O 0.2618(15) 0.6303(9) 0.3860(8) 0.049(6) Uani 1 1 d U . .
O32 O 0.1428(13) 0.8163(8) 0.4071(7) 0.035(5) Uani 1 1 d U . .
O33 O 0.2731(12) 0.4976(7) 0.6515(7) 0.028(5) Uani 1 1 d U . .
O34 O 0.2348(14) 0.6303(9) 0.9469(7) 0.041(5) Uani 1 1 d U . .
O35 O 0.0514(12) 0.7168(8) 0.5024(7) 0.030(5) Uani 1 1 d U . .
O36 O 0.0941(15) 0.6262(9) 0.5564(9) 0.050(6) Uani 1 1 d U . .
O37 O 0.3674(11) 0.5251(7) 0.7910(7) 0.023(4) Uani 1 1 d U . .
O38 O 0.1106(12) 0.7564(7) 0.8696(7) 0.027(4) Uani 1 1 d U . .
O39 O 0.0895(10) 0.5936(6) 0.8777(6) 0.012(4) Uani 1 1 d U . .
O40 O 0.1496(15) 0.9985(10) 0.9231(8) 0.049(6) Uani 1 1 d . . .
O41 O 0.1138(12) 0.8665(8) 0.6158(8) 0.034(5) Uani 1 1 d U . .
O42 O 0.2889(13) 1.0464(8) 0.8826(7) 0.034(5) Uani 1 1 d U . .
O43 O 0.3495(14) 0.9474(8) 0.7288(8) 0.041(5) Uani 1 1 d U . .
O44 O 0.2201(16) 1.0116(9) 0.7599(9) 0.053(7) Uani 1 1 d . . .
O45 O -0.0317(13) 0.8861(9) 0.5601(9) 0.049(7) Uani 1 1 d . . .
O46 O 0.2284(15) 0.9538(9) 0.8508(8) 0.047(6) Uani 1 1 d . . .
O47 O 0.0699(12) 0.9083(8) 0.8969(8) 0.036(5) Uani 1 1 d U . .
O48 O 0.3503(15) 0.7058(9) 0.6387(9) 0.050(6) Uani 1 1 d U . .
O49 O 0.4930(12) 0.7453(7) 0.4836(7) 0.031(5) Uani 1 1 d U . .
O50 O 0.1141(13) 0.5478(8) 0.6733(8) 0.038(5) Uani 1 1 d U . .
O51 O -0.0142(16) 0.4730(10) 0.6916(10) 0.061(7) Uani 1 1 d U . .
O52 O -0.0009(13) 0.3888(8) 0.8562(7) 0.037(5) Uani 1 1 d U . .
O53 O 0.2433(13) 1.0016(9) 0.6647(8) 0.045(6) Uani 1 1 d U . .
O54 O 0.4836(15) 0.6928(10) 0.5740(9) 0.058(7) Uani 1 1 d . . .
O55 O 0.5062(12) 0.9454(8) 0.8362(8) 0.037(5) Uani 1 1 d U . .
O56 O 0.5246(16) 0.5422(10) 0.9057(9) 0.059(7) Uani 1 1 d U . .
O57 O 0.2298(16) 0.5181(10) 0.9083(9) 0.059(7) Uani 1 1 d U . .
O58 O 0.3559(17) 0.5861(11) 0.8770(10) 0.070(9) Uani 1 1 d . . .
O59 O 0.2110(18) 0.6476(11) 0.7105(10) 0.070 Uiso 1 1 d . . .
O60 O 0.5080(14) 0.7574(9) 0.6576(9) 0.052(7) Uani 1 1 d . . .
O61 O 0.3982(13) 0.3994(7) 0.7998(8) 0.034(5) Uani 1 1 d U . .
O62 O 0.3793(12) 0.4724(8) 0.8890(7) 0.035(5) Uani 1 1 d . . .
O63 O 0.0905(14) 0.9524(8) 0.7208(8) 0.040(5) Uani 1 1 d U . .
O64 O 0.3499(13) 0.8082(8) 0.7404(8) 0.038(5) Uani 1 1 d U . .
O65 O -0.0330(14) 0.8090(10) 0.9110(10) 0.059(7) Uani 1 1 d . . .
O66 O 0.2179(14) 0.8329(9) 0.8691(9) 0.047(6) Uani 1 1 d U . .
O67 O 0.5419(15) 0.8946(9) 0.9251(9) 0.051(7) Uani 1 1 d . . .
O68 O 0.1315(13) 0.9170(8) 0.5287(8) 0.038(5) Uani 1 1 d U . .
O69 O 0.2994(15) 0.3852(8) 0.6473(7) 0.040(6) Uani 1 1 d . . .
O70 O 0.2296(16) 0.5372(8) 0.5482(7) 0.048(7) Uani 1 1 d . . .
O71 O 0.0959(12) 0.8281(7) 0.7327(7) 0.028(5) Uani 1 1 d U . .
O72 O 0.1644(13) 0.3546(8) 0.8257(8) 0.037(5) Uani 1 1 d U . .
O73 O 0.2802(15) 1.1149(9) 0.7971(9) 0.048(6) Uani 1 1 d U . .
O74 O 0.3216(15) 0.2924(9) 0.8094(9) 0.051(6) Uani 1 1 d U . .
O75 O 0.3054(14) 0.3760(11) 0.8816(9) 0.060(8) Uani 1 1 d . . .
O76 O 0.1404(14) 1.0497(8) 0.8349(8) 0.045(7) Uani 1 1 d . . .
O77 O 0.2395(11) 0.6193(7) 0.6178(6) 0.020(4) Uani 1 1 d U . .
O78 O 0.2052(11) 0.8860(7) 0.7773(7) 0.023(4) Uani 1 1 d . . .
O79 O 0.2155(12) 0.5722(8) 0.8122(7) 0.031(5) Uani 1 1 d U . .
O80 O 0.3729(14) 0.8404(9) 0.9219(8) 0.041(5) Uani 1 1 d U . .
O81 O 0.2394(15) 0.8786(9) 0.4596(8) 0.048(6) Uani 1 1 d U . .
O82 O 0.2423(13) 0.6689(7) 0.8480(7) 0.029(5) Uani 1 1 d . . .
O83 O 0.3705(12) 0.8804(7) 0.5163(7) 0.028(5) Uani 1 1 d U . .
O84 O 0.2089(11) 0.7720(7) 0.6677(6) 0.021(4) Uani 1 1 d U . .
O85 O 0.3662(14) 0.8230(9) 0.6220(8) 0.046(6) Uani 1 1 d . . .
O86 O 0.0594(14) 0.9566(9) 0.8083(8) 0.044(6) Uani 1 1 d . . .
O87 O 0.1497(15) 0.4151(9) 0.9012(9) 0.052(6) Uani 1 1 d U . .
O88 O 0.2108(12) 0.6384(7) 0.4864(7) 0.027(5) Uani 1 1 d U . .
O89 O 0.3541(14) 0.8879(9) 0.8234(8) 0.041(5) Uani 1 1 d U . .
O90 O 0.0989(13) 0.6483(8) 0.7906(8) 0.039(5) Uani 1 1 d U . .
O91 O 0.5136(16) 0.7559(10) 0.7690(9) 0.062(8) Uani 1 1 d . . .
O92 O 0.5200(19) 0.9972(12) 0.7459(11) 0.077(8) Uani 1 1 d U . .
O93 O -0.0512(13) 0.8993(8) 0.7473(8) 0.041(5) Uani 1 1 d U . .
O94 O 0.0688(12) 0.5013(8) 0.8483(7) 0.032(5) Uani 1 1 d U . .
O95 O 0.2836(17) 0.4192(10) 0.9687(9) 0.060(7) Uani 1 1 d U . .
O96 O 0.5074(12) 0.5287(8) 0.7353(7) 0.032(5) Uani 1 1 d U . .
O97 O 0.2050(12) 0.7104(7) 0.5668(7) 0.027(4) Uani 1 1 d U . .
O98 O -0.0495(15) 0.5932(10) 0.8342(9) 0.054(6) Uani 1 1 d U . .
O99 O 0.0894(15) 0.6910(8) 0.6381(8) 0.044(6) Uani 1 1 d U . .
O100 O -0.0529(15) 0.6768(10) 0.5836(9) 0.055(6) Uani 1 1 d U . .
O101 O 0.3835(14) 0.9503(9) 0.9059(8) 0.046(6) Uani 1 1 d U . .
O102 O 0.2095(13) 0.7478(9) 0.7790(7) 0.039(6) Uani 1 1 d . . .
O103 O 0.3518(12) 0.7551(8) 0.5379(7) 0.029(5) Uiso 1 1 d . . .
O104 O 0.5005(15) 0.8088(9) 0.5595(7) 0.044(6) Uani 1 1 d . . .
O105 O 0.2963(18) 1.0090(11) 0.9784(10) 0.072(8) Uani 1 1 d U . .
O106 O 0.1504(16) 0.4317(10) 0.6823(10) 0.058(7) Uani 1 1 d U . .
O107 O 0.2721(13) 0.9164(9) 0.5868(8) 0.042(5) Uani 1 1 d U . .
O108 O 0.2290(12) 0.5083(7) 0.7358(7) 0.025(4) Uani 1 1 d U . .
O114 O 0.0447(12) 0.7866(8) 0.5726(7) 0.030 Uiso 1 1 d . . .
O115 O 0.0500(12) 0.8449(8) 0.8232(7) 0.030 Uiso 1 1 d . . .
O116 O 0.0480(12) 0.5497(8) 0.7538(7) 0.030 Uiso 1 1 d . . .
O111 O 0.4201(12) 0.7268(8) 0.7147(7) 0.030 Uiso 1 1 d . . .
O109 O 0.2380(13) 0.4588(8) 0.8262(7) 0.037(5) Uani 1 1 d U . .
O110 O 0.5549(15) 0.4179(9) 0.7507(8) 0.048(6) Uani 1 1 d U . .
O112 O 0.6540(17) 0.7226(12) 0.7164(10) 0.074(9) Uani 1 1 d . . .
O113 O 0.2400(10) 0.8846(6) 0.6857(6) 0.012(4) Uani 1 1 d U . .
C4 C 0.388(4) 0.709(3) 1.0691(19) 0.119(19) Uiso 1 1 d D . .
H4A H 0.3580 0.7451 1.0680 0.143 Uiso 1 1 calc R . .
C6 C 0.469(3) 0.630(2) 1.093(2) 0.100(16) Uiso 1 1 d D . .
H6A H 0.5036 0.6018 1.1098 0.121 Uiso 1 1 calc R . .
C7 C 0.392(3) 0.5363(18) 1.0069(18) 0.087(14) Uiso 1 1 d D . .
H7A H 0.4156 0.5102 0.9837 0.130 Uiso 1 1 calc R . .
H7B H 0.3396 0.5559 0.9935 0.130 Uiso 1 1 calc R . .
H7C H 0.3754 0.5142 1.0369 0.130 Uiso 1 1 calc R . .
C9 C 0.090(4) 1.056(2) 0.543(2) 0.105(17) Uiso 1 1 d D . .
H9A H 0.0956 1.0415 0.5125 0.126 Uiso 1 1 calc R . .
C10 C 0.459(3) 0.580(2) 1.017(2) 0.13(2) Uiso 1 1 d D . .
H10A H 0.5117 0.5591 1.0292 0.154 Uiso 1 1 calc R . .
H10B H 0.4750 0.6011 0.9864 0.154 Uiso 1 1 calc R . .
C11 C -0.179(3) 0.998(2) 0.616(2) 0.103(17) Uiso 1 1 d . . .
H11A H -0.2128 1.0219 0.5927 0.155 Uiso 1 1 calc R . .
H11B H -0.1990 1.0052 0.6488 0.155 Uiso 1 1 calc R . .
H11C H -0.1882 0.9572 0.6105 0.155 Uiso 1 1 calc R . .
C12 C 0.147(5) 1.105(3) 0.555(3) 0.20(3) Uiso 1 1 d D . .
H12A H 0.1843 1.1160 0.5267 0.296 Uiso 1 1 calc R . .
H12B H 0.1842 1.0932 0.5822 0.296 Uiso 1 1 calc R . .
H12C H 0.1106 1.1379 0.5629 0.296 Uiso 1 1 calc R . .
C14 C 0.826(4) 0.763(2) 0.493(2) 0.100(16) Uiso 1 1 d . . .
H14A H 0.8710 0.7651 0.4693 0.120 Uiso 1 1 calc R . .
C16 C 0.684(4) 0.758(2) 0.518(2) 0.094(16) Uiso 1 1 d . . .
H16A H 0.6226 0.7604 0.5207 0.113 Uiso 1 1 calc R . .
C17 C 0.846(2) 0.915(2) 0.860(2) 0.16(3) Uiso 1 1 d D . .
H17A H 0.8794 0.9436 0.8392 0.187 Uiso 1 1 calc R . .
H17B H 0.8787 0.9064 0.8901 0.187 Uiso 1 1 calc R . .
C19 C 0.735(5) 0.764(3) 0.607(2) 0.187 Uiso 1 1 d D . .
H19A H 0.7888 0.7660 0.6251 0.234 Uiso 1 1 calc R . .
H19B H 0.7030 0.7290 0.6183 0.234 Uiso 1 1 calc R . .
H19C H 0.6979 0.7977 0.6125 0.234 Uiso 1 1 calc R . .
C20 C 0.695(2) 0.909(2) 0.8487(19) 0.117(19) Uiso 1 1 d D . .
H20A H 0.6338 0.9153 0.8518 0.141 Uiso 1 1 calc R . .
C22 C 0.834(4) 0.7677(19) 0.538(2) 0.084(14) Uiso 1 1 d . . .
H22A H 0.8858 0.7740 0.5552 0.101 Uiso 1 1 calc R . .
C23 C 0.697(3) 0.851(2) 0.7706(15) 0.101 Uiso 1 1 d D . .
H23A H 0.6335 0.8566 0.7726 0.126 Uiso 1 1 calc R . .
H23B H 0.7105 0.8113 0.7635 0.126 Uiso 1 1 calc R . .
H23C H 0.7212 0.8773 0.7449 0.126 Uiso 1 1 calc R . .
C24 C 0.464(3) 0.711(2) 1.1573(16) 0.101 Uiso 1 1 d D . .
H24A H 0.5092 0.6872 1.1737 0.126 Uiso 1 1 calc R . .
H24B H 0.4093 0.7080 1.1763 0.126 Uiso 1 1 calc R . .
H24C H 0.4823 0.7507 1.1536 0.126 Uiso 1 1 calc R . .
C25 C 0.005(2) 0.5980(13) 0.4622(14) 0.061(11) Uiso 1 1 d D . .
H25A H 0.0015 0.6025 0.4973 0.073 Uiso 1 1 calc R . .
H25B H 0.0240 0.6349 0.4459 0.073 Uiso 1 1 calc R . .
C26 C -0.173(2) 0.5885(19) 0.4366(16) 0.073 Uiso 1 1 d D . .
H26A H -0.1968 0.5545 0.4218 0.073 Uiso 1 1 calc R . .
H26B H -0.1858 0.6231 0.4152 0.073 Uiso 1 1 calc R . .
C27 C -0.066(2) 0.5291(16) 0.4220(14) 0.061(10) Uiso 1 1 d D . .
H27A H -0.1103 0.5088 0.4070 0.073 Uiso 1 1 calc R . .
C28 C 0.069(2) 0.5512(19) 0.452(2) 0.13(2) Uiso 1 1 d D . .
H28A H 0.1186 0.5665 0.4319 0.153 Uiso 1 1 calc R . .
H28B H 0.0910 0.5319 0.4817 0.153 Uiso 1 1 calc R . .
C30 C 0.711(5) 0.772(3) 0.4011(17) 0.20(3) Uiso 1 1 d D . .
H30A H 0.6792 0.7641 0.3721 0.293 Uiso 1 1 calc R . .
H30B H 0.7731 0.7633 0.3966 0.293 Uiso 1 1 calc R . .
H30C H 0.7036 0.8131 0.4071 0.293 Uiso 1 1 calc R . .
C33 C 0.067(5) 0.464(3) 0.402(3) 0.19(3) Uiso 1 1 d D . .
H33A H 0.0273 0.4400 0.3851 0.280 Uiso 1 1 calc R . .
H33B H 0.0985 0.4408 0.4265 0.280 Uiso 1 1 calc R . .
H33C H 0.1098 0.4814 0.3783 0.280 Uiso 1 1 calc R . .
C34 C 0.732(4) 0.983(3) 0.904(2) 0.20(4) Uiso 1 1 d D . .
H34A H 0.7770 1.0135 0.9043 0.245 Uiso 1 1 calc R . .
H34B H 0.7219 0.9669 0.9375 0.245 Uiso 1 1 calc R . .
C35 C 0.830(3) 0.863(2) 0.835(2) 0.15(2) Uiso 1 1 d D . .
H35A H 0.8400 0.8284 0.8570 0.174 Uiso 1 1 calc R . .
H35B H 0.8702 0.8608 0.8069 0.174 Uiso 1 1 calc R . .
C36 C -0.214(4) 0.594(3) 0.4858(18) 0.145 Uiso 1 1 d D . .
H36A H -0.2777 0.5995 0.4828 0.218 Uiso 1 1 calc R . .
H36B H -0.1899 0.6277 0.5002 0.218 Uiso 1 1 calc R . .
H36C H -0.2020 0.5595 0.5064 0.218 Uiso 1 1 calc R . .
C37 C 0.648(3) 1.007(2) 0.882(2) 0.145 Uiso 1 1 d D . .
H37A H 0.6259 1.0389 0.9009 0.218 Uiso 1 1 calc R . .
H37B H 0.6042 0.9768 0.8831 0.218 Uiso 1 1 calc R . .
H37C H 0.6592 1.0214 0.8489 0.218 Uiso 1 1 calc R . .
C46 C 0.675(4) 0.736(3) 0.443(2) 0.18(3) Uiso 1 1 d D . .
H46A H 0.6813 0.6949 0.4378 0.222 Uiso 1 1 calc R . .
H46B H 0.6129 0.7456 0.4491 0.222 Uiso 1 1 calc R . .
C51 C 0.380(4) 0.670(2) 1.035(2) 0.15(2) Uiso 1 1 d D . .
H51A H 0.3479 0.6745 1.0066 0.177 Uiso 1 1 calc R . .
N1 N 0.449(3) 0.689(2) 1.1086(16) 0.138(18) Uiso 1 1 d D . .
N2 N 0.432(3) 0.6222(19) 1.0525(17) 0.108(14) Uiso 1 1 d D . .
N3 N 0.033(2) 1.0326(13) 0.5740(12) 0.087(11) Uiso 1 1 d GU . .
C29 C 0.0517(18) 0.9998(14) 0.6132(12) 0.109(18) Uiso 1 1 d GU . .
H29A H 0.1085 0.9880 0.6234 0.131 Uiso 1 1 calc R . .
C1 C -0.0228(18) 0.9864(11) 0.6358(10) 0.043(8) Uiso 1 1 d GU . .
H1A H -0.0289 0.9632 0.6650 0.052 Uiso 1 1 calc R . .
N5 N -0.0872(17) 1.0109(12) 0.6105(11) 0.086(11) Uiso 1 1 d GU . .
C8 C -0.053(2) 1.0395(12) 0.5723(11) 0.081(13) Uiso 1 1 d GU . .
H8A H -0.0838 1.0611 0.5480 0.097 Uiso 1 1 calc R . .
N6 N 0.756(3) 0.7621(18) 0.5545(19) 0.109(14) Uiso 1 1 d D . .
N7 N 0.730(3) 0.7522(19) 0.4841(17) 0.109(15) Uiso 1 1 d D . .
N8 N 0.017(2) 0.5108(13) 0.4244(13) 0.087(11) Uiso 1 1 d D . .
N9 N 0.737(3) 0.864(2) 0.8182(16) 0.15(2) Uiso 1 1 d D . .
N12 N -0.082(2) 0.5819(18) 0.4442(18) 0.144(19) Uiso 1 1 d D . .
N13 N 0.757(3) 0.9377(18) 0.8708(18) 0.144 Uiso 1 1 d D . .
Na1 Na 0.0401(9) 0.7866(6) 0.6656(5) 0.049(4) Uani 1 1 d . B .
Na2 Na 0.0482(8) 0.7472(6) 0.7924(5) 0.048(3) Uani 1 1 d . B .
Na4 Na 0.0438(9) 0.6316(5) 0.7047(5) 0.046(3) Uani 1 1 d . B .
Na5 Na 0.057(3) 1.1106(18) 0.7000(17) 0.107(13) Uiso 0.50 1 d P A 1
OW6 O -0.080(5) 1.067(3) 0.743(3) 0.11(2) Uiso 0.50 1 d P A 1
Na5A Na 0.029(3) 1.0725(16) 0.7367(15) 0.090(11) Uani 0.50 1 d PU B 2
OW6A O 0.163(5) 1.126(3) 0.695(3) 0.108 Uiso 0.50 1 d P B 2
Na3 Na 0.2211(12) 0.7931(7) 1.1405(7) 0.082(5) Uani 1 1 d U . .
OW1 O 0.083(6) 0.510(4) 1.044(4) 0.12(3) Uiso 0.40 1 d P . .
OW2 O 0.505(4) 0.504(2) 0.578(2) 0.101(17) Uiso 0.60 1 d P . .
OW3 O -0.0641(19) 0.7239(12) 0.7266(11) 0.083(9) Uiso 1 1 d . . .
OW4 O -0.093(2) 0.8397(15) 0.6605(14) 0.115(12) Uiso 1 1 d . . .
OW5 O -0.104(2) 0.6248(13) 0.6788(12) 0.089(9) Uiso 1 1 d . . .
OW7 O 0.094(3) 0.917(2) 0.9853(19) 0.095(15) Uiso 0.65 1 d P . .
OW8 O 0.052(4) 0.676(2) 1.002(2) 0.108(17) Uiso 0.65 1 d P . .
OW10 O 0.150(3) 0.7342(18) 0.2758(17) 0.090(13) Uiso 0.70 1 d P . .

loop_
_atom_site_aniso_label
_atom_site_aniso_U_11
_atom_site_aniso_U_22
_atom_site_aniso_U_33
_atom_site_aniso_U_23
_atom_site_aniso_U_13
_atom_site_aniso_U_12
W1 0.0392(8) 0.0420(7) 0.0298(8) -0.0099(6) -0.0085(6) 0.0095(6)
W2 0.0417(8) 0.0335(7) 0.0301(8) 0.0019(6) 0.0006(6) -0.0029(6)
W3 0.0290(7) 0.0448(7) 0.0225(7) -0.0014(6) -0.0062(6) -0.0012(6)
W4 0.0313(7) 0.0389(7) 0.0299(8) 0.0003(6) -0.0008(6) 0.0043(6)
W5 0.0404(8) 0.0456(8) 0.0236(7) 0.0022(6) 0.0004(6) -0.0036(6)
W6 0.0523(9) 0.0437(8) 0.0251(7) -0.0089(6) -0.0072(7) 0.0068(7)
W7 0.0457(9) 0.0431(8) 0.0390(9) -0.0167(7) -0.0057(7) 0.0153(7)
W8 0.0477(8) 0.0310(7) 0.0236(7) -0.0072(5) -0.0031(6) -0.0021(6)
W9 0.0367(8) 0.0411(8) 0.0407(9) -0.0065(6) 0.0033(7) -0.0085(6)
W10 0.0402(8) 0.0391(7) 0.0354(8) -0.0035(6) 0.0122(6) -0.0001(6)
W11 0.0322(7) 0.0435(7) 0.0262(7) -0.0030(6) -0.0021(6) -0.0090(6)
W12 0.0506(9) 0.0321(7) 0.0338(8) -0.0076(6) 0.0075(7) 0.0028(6)
W13 0.0402(8) 0.0456(8) 0.0261(7) -0.0116(6) 0.0009(6) -0.0012(6)
W14 0.0312(8) 0.0478(8) 0.0492(9) -0.0176(7) -0.0025(7) 0.0093(6)
W15 0.0535(9) 0.0421(8) 0.0345(8) -0.0144(6) -0.0085(7) 0.0098(7)
W16 0.0554(9) 0.0363(7) 0.0209(7) -0.0005(6) 0.0045(6) 0.0032(6)
W17 0.0283(7) 0.0472(8) 0.0430(9) -0.0032(7) 0.0027(6) -0.0084(6)
W18 0.0386(8) 0.0435(8) 0.0539(10) -0.0139(7) -0.0116(7) 0.0053(6)
W19 0.0530(9) 0.0421(8) 0.0398(9) 0.0039(7) 0.0144(7) -0.0103(7)
W20 0.0554(9) 0.0295(7) 0.0300(8) -0.0059(6) -0.0041(7) 0.0016(6)
W21 0.0391(8) 0.0459(8) 0.0284(8) -0.0060(6) 0.0039(6) 0.0051(6)
W22 0.0539(9) 0.0355(7) 0.0391(9) -0.0105(6) -0.0050(7) 0.0065(7)
W23 0.0410(8) 0.0556(9) 0.0276(8) 0.0059(7) -0.0056(7) 0.0043(7)
W24 0.0605(10) 0.0410(8) 0.0253(8) 0.0103(6) 0.0099(7) 0.0039(7)
W25 0.0396(8) 0.0426(8) 0.0535(10) -0.0081(7) 0.0013(7) -0.0043(7)
W26 0.0476(9) 0.0465(8) 0.0402(9) -0.0003(7) 0.0065(7) 0.0139(7)
W27 0.0705(11) 0.0314(7) 0.0437(9) 0.0003(6) 0.0134(8) 0.0042(7)
W29 0.0168(15) 0.0387(17) 0.0182(16) -0.0041(13) -0.0039(13) 0.0064(13)
Fe1 0.0168(15) 0.0387(17) 0.0182(16) -0.0041(13) -0.0039(13) 0.0064(13)
W30 0.0234(17) 0.0301(16) 0.0256(18) -0.0110(14) -0.0040(14) -0.0002(13)
Fe2 0.0234(17) 0.0301(16) 0.0256(18) -0.0110(14) -0.0040(14) -0.0002(13)
W31 0.0241(16) 0.0331(16) 0.0354(19) 0.0095(14) -0.0042(14) 0.0013(13)
Fe3 0.0241(16) 0.0331(16) 0.0354(19) 0.0095(14) -0.0042(14) 0.0013(13)
W28 0.0326(11) 0.0383(11) 0.0346(12) -0.0051(9) -0.0001(9) -0.0007(9)
Fe10 0.0326(11) 0.0383(11) 0.0346(12) -0.0051(9) -0.0001(9) -0.0007(9)
Fe4 0.034(3) 0.036(2) 0.021(2) -0.0001(19) 0.000(2) 0.001(2)
Fe5 0.041(3) 0.034(2) 0.019(2) -0.0040(19) 0.003(2) -0.001(2)
Fe6 0.040(3) 0.031(2) 0.030(3) -0.003(2) -0.002(2) 0.000(2)
Fe7 0.039(3) 0.036(2) 0.024(2) -0.0084(19) -0.001(2) 0.003(2)
Fe8 0.033(3) 0.040(2) 0.025(3) -0.005(2) -0.002(2) 0.000(2)
Fe9 0.040(3) 0.028(2) 0.023(2) -0.0029(18) -0.007(2) -0.004(2)
Si1 0.022(4) 0.040(5) 0.017(4) 0.007(4) -0.004(3) 0.002(4)
Si2 0.037(5) 0.036(4) 0.024(4) 0.007(4) 0.002(4) -0.005(4)
Si3 0.038(5) 0.042(5) 0.014(4) -0.014(4) -0.001(4) 0.016(4)
O1 0.036(7) 0.045(7) 0.044(7) 0.000(5) -0.003(5) 0.004(5)
O2 0.056(17) 0.081(18) 0.067(19) -0.049(15) 0.000(14) 0.028(14)
O3 0.025(8) 0.050(9) 0.049(9) -0.003(8) 0.006(7) 0.003(7)
O4 0.056(8) 0.058(8) 0.051(8) -0.006(5) -0.004(5) 0.002(5)
O5 0.036(8) 0.037(8) 0.030(8) 0.020(7) 0.009(7) 0.013(7)
O6 0.012(12) 0.084(18) 0.08(2) -0.046(15) -0.008(12) 0.014(11)
O7 0.045(9) 0.028(8) 0.033(9) -0.011(7) 0.010(7) -0.005(7)
O8 0.070(11) 0.076(10) 0.059(11) -0.021(8) 0.003(8) 0.004(8)
O9 0.036(13) 0.051(13) 0.067(17) -0.049(12) -0.007(12) 0.013(11)
O10 0.029(8) 0.028(8) 0.067(10) -0.008(7) 0.002(8) -0.006(7)
O11 0.062(15) 0.037(12) 0.035(14) -0.019(10) 0.005(12) -0.020(11)
O12 0.035(9) 0.050(9) 0.036(9) -0.017(7) 0.011(7) -0.004(7)
O13 0.069(10) 0.060(10) 0.060(10) 0.013(8) 0.008(8) -0.008(8)
O14 0.075(17) 0.051(14) 0.029(14) 0.012(11) -0.018(13) 0.012(13)
O15 0.037(6) 0.037(6) 0.038(6) -0.001(3) 0.000(3) -0.003(3)
O16 0.062(19) 0.081(19) 0.10(3) -0.016(17) 0.005(17) -0.034(16)
O17 0.019(12) 0.033(12) 0.10(2) -0.040(13) -0.005(12) 0.004(9)
O18 0.023(5) 0.019(5) 0.011(5) -0.002(4) 0.004(4) -0.003(4)
O19 0.024(8) 0.048(9) 0.035(9) -0.010(7) 0.002(7) -0.004(7)
O20 0.049(9) 0.049(9) 0.060(10) -0.012(8) -0.008(8) -0.006(8)
O22 0.064(16) 0.048(13) 0.038(15) -0.003(11) -0.009(13) -0.012(12)
O23 0.035(6) 0.036(6) 0.035(6) -0.008(5) 0.000(5) 0.002(4)
O24 0.030(8) 0.024(7) 0.027(8) -0.006(6) 0.003(7) -0.001(7)
O25 0.035(6) 0.030(6) 0.036(6) -0.007(4) -0.006(5) 0.002(4)
O26 0.033(6) 0.029(6) 0.031(6) -0.001(4) -0.003(5) 0.004(4)
O27 0.09(2) 0.064(16) 0.016(12) 0.004(11) -0.010(13) 0.006(14)
O28 0.042(14) 0.030(11) 0.067(17) -0.025(11) -0.023(13) -0.006(10)
O29 0.053(15) 0.036(12) 0.039(14) -0.019(10) 0.002(12) 0.009(11)
O30 0.027(6) 0.033(6) 0.033(6) -0.005(4) -0.002(4) 0.001(4)
O31 0.052(9) 0.055(9) 0.040(9) -0.002(8) 0.003(8) -0.002(8)
O32 0.041(9) 0.044(8) 0.020(8) -0.002(7) -0.010(7) -0.002(7)
O33 0.029(8) 0.017(7) 0.039(9) -0.002(7) -0.012(7) 0.003(6)
O34 0.049(9) 0.049(9) 0.021(8) 0.015(7) -0.001(7) 0.006(7)
O35 0.029(5) 0.032(5) 0.030(5) -0.003(3) -0.001(3) -0.004(3)
O36 0.052(7) 0.048(7) 0.051(7) -0.011(4) 0.009(4) -0.009(4)
O37 0.022(8) 0.023(7) 0.022(8) 0.003(6) 0.002(7) 0.002(6)
O38 0.025(6) 0.030(6) 0.026(6) 0.000(4) 0.004(4) 0.005(4)
O39 0.016(4) 0.009(4) 0.011(4) 0.003(3) 0.003(3) 0.000(3)
O40 0.048(14) 0.064(15) 0.035(14) -0.010(12) 0.029(11) -0.009(12)
O41 0.028(8) 0.035(8) 0.039(9) -0.005(7) 0.016(7) -0.012(7)
O42 0.037(8) 0.037(8) 0.029(8) -0.015(7) 0.004(7) -0.006(7)
O43 0.041(9) 0.040(8) 0.039(9) 0.004(7) 0.008(7) -0.001(7)
O44 0.070(17) 0.038(13) 0.053(16) -0.030(11) -0.023(14) 0.021(12)
O45 0.022(12) 0.053(14) 0.075(19) -0.016(13) -0.005(12) 0.025(10)
O46 0.056(15) 0.057(14) 0.029(13) -0.003(11) 0.005(12) 0.028(12)
O47 0.026(8) 0.043(8) 0.040(9) -0.004(7) -0.014(7) 0.014(7)
O48 0.050(7) 0.048(7) 0.051(7) -0.005(5) 0.000(5) 0.005(5)
O49 0.031(8) 0.025(7) 0.036(9) 0.004(7) 0.016(7) 0.010(7)
O50 0.035(8) 0.044(8) 0.036(9) -0.003(7) 0.002(7) 0.006(7)
O51 0.061(8) 0.061(8) 0.059(8) -0.002(5) 0.001(5) 0.002(5)
O52 0.039(9) 0.043(8) 0.026(8) 0.007(7) 0.003(7) -0.008(7)
O53 0.034(9) 0.043(8) 0.054(9) 0.022(7) 0.001(8) 0.009(7)
O54 0.057(16) 0.055(14) 0.066(18) -0.030(13) -0.010(14) -0.030(12)
O55 0.023(8) 0.042(8) 0.048(9) -0.014(7) -0.007(7) 0.012(7)
O56 0.059(8) 0.061(8) 0.058(8) -0.001(5) -0.001(5) -0.003(5)
O57 0.067(10) 0.057(10) 0.052(10) -0.005(8) 0.016(8) -0.014(8)
O58 0.069(19) 0.077(18) 0.060(19) 0.026(15) -0.009(16) 0.020(15)
O60 0.041(14) 0.041(13) 0.076(19) -0.015(12) -0.015(13) -0.018(11)
O61 0.042(9) 0.023(7) 0.037(9) -0.001(7) 0.011(7) -0.008(7)
O62 0.025(11) 0.051(13) 0.026(12) 0.009(10) 0.013(9) 0.010(10)
O63 0.050(7) 0.039(6) 0.033(7) -0.006(5) -0.010(5) -0.010(5)
O64 0.039(6) 0.040(6) 0.037(7) -0.008(5) -0.003(5) -0.002(5)
O65 0.030(14) 0.067(16) 0.09(2) -0.042(15) 0.002(13) -0.009(12)
O66 0.046(7) 0.049(7) 0.049(7) -0.020(5) 0.000(5) -0.003(5)
O67 0.046(15) 0.047(13) 0.064(18) -0.033(12) 0.000(13) -0.001(11)
O68 0.041(9) 0.036(8) 0.035(9) 0.014(7) -0.012(7) 0.009(7)
O69 0.077(17) 0.024(11) 0.019(12) -0.004(9) 0.007(11) 0.016(11)
O70 0.095(19) 0.028(11) 0.020(12) 0.015(9) 0.005(13) 0.010(12)
O71 0.035(8) 0.022(7) 0.028(8) -0.002(7) 0.000(7) 0.002(7)
O72 0.039(6) 0.036(6) 0.035(7) 0.000(5) 0.003(5) 0.000(5)
O73 0.049(7) 0.045(7) 0.050(7) -0.008(5) 0.002(5) -0.004(5)
O74 0.054(7) 0.047(7) 0.051(7) 0.001(5) 0.004(5) 0.001(5)
O75 0.033(14) 0.085(18) 0.060(18) 0.032(15) -0.004(12) -0.037(13)
O76 0.054(15) 0.024(11) 0.058(16) 0.000(10) -0.023(13) -0.004(10)
O77 0.021(5) 0.021(5) 0.019(5) -0.004(3) -0.001(3) -0.002(3)
O78 0.022(10) 0.020(9) 0.024(11) 0.010(8) 0.011(8) 0.008(8)
O79 0.032(6) 0.032(6) 0.030(6) -0.005(4) 0.000(5) 0.003(4)
O80 0.041(7) 0.043(7) 0.041(7) 0.001(5) 0.000(5) -0.001(5)
O81 0.049(7) 0.049(7) 0.045(7) -0.003(5) -0.004(5) 0.007(5)
O82 0.044(13) 0.029(10) 0.015(11) -0.001(8) 0.007(9) -0.014(9)
O83 0.039(8) 0.027(7) 0.018(8) 0.005(6) -0.007(7) -0.007(7)
O84 0.019(6) 0.018(5) 0.025(6) -0.002(4) -0.001(4) 0.006(4)
O85 0.053(15) 0.038(12) 0.047(15) -0.008(11) -0.017(13) -0.002(11)
O86 0.041(14) 0.059(14) 0.033(14) 0.007(11) -0.002(11) -0.022(11)
O87 0.053(7) 0.051(7) 0.052(7) -0.006(5) 0.003(5) 0.002(5)
O88 0.035(8) 0.023(7) 0.023(8) -0.001(6) -0.015(7) 0.009(7)
O89 0.039(9) 0.045(9) 0.040(9) -0.019(7) 0.007(7) 0.000(7)
O90 0.041(7) 0.041(7) 0.037(7) -0.007(5) 0.000(5) -0.003(5)
O91 0.061(17) 0.065(16) 0.057(18) 0.011(14) -0.018(15) 0.008(13)
O92 0.083(11) 0.076(11) 0.072(11) -0.004(9) -0.003(9) 0.001(9)
O93 0.037(9) 0.037(8) 0.047(9) 0.007(7) -0.004(7) 0.005(7)
O94 0.025(8) 0.032(8) 0.038(9) 0.001(7) 0.003(7) -0.005(7)
O95 0.069(10) 0.056(10) 0.053(10) 0.007(8) 0.012(8) 0.012(8)
O96 0.026(8) 0.044(8) 0.027(8) -0.004(7) -0.010(7) 0.008(7)
O97 0.028(6) 0.028(6) 0.027(6) -0.006(4) 0.000(4) -0.003(4)
O98 0.053(7) 0.053(7) 0.055(7) -0.002(3) 0.000(3) 0.000(3)
O99 0.057(9) 0.033(8) 0.042(9) 0.003(7) -0.006(8) 0.000(7)
O100 0.053(8) 0.056(7) 0.056(8) -0.002(5) 0.001(5) -0.003(5)
O101 0.047(7) 0.046(7) 0.046(7) -0.001(5) -0.005(5) 0.001(5)
O102 0.040(13) 0.063(14) 0.016(11) -0.006(10) -0.008(10) 0.000(11)
O104 0.058(15) 0.062(14) 0.013(11) -0.004(10) -0.003(11) 0.002(12)
O105 0.078(11) 0.079(11) 0.061(11) -0.021(8) -0.005(9) -0.001(9)
O106 0.058(10) 0.049(9) 0.067(10) 0.004(8) 0.002(8) 0.003(8)
O107 0.034(8) 0.045(9) 0.045(9) 0.005(7) -0.018(7) 0.007(7)
O108 0.029(8) 0.021(7) 0.025(8) -0.002(6) -0.002(7) 0.012(6)
O109 0.042(9) 0.041(8) 0.029(8) 0.007(7) -0.008(7) -0.001(7)
O110 0.047(9) 0.050(9) 0.046(9) 0.006(8) -0.004(8) 0.008(8)
O112 0.064(18) 0.09(2) 0.07(2) 0.019(16) 0.013(15) -0.036(16)
O113 0.012(5) 0.011(5) 0.013(5) 0.002(4) 0.002(4) 0.001(4)
Na1 0.047(8) 0.062(9) 0.039(8) -0.009(7) -0.007(7) 0.012(7)
Na2 0.043(8) 0.056(8) 0.046(9) -0.007(7) 0.004(7) -0.001(7)
Na4 0.053(8) 0.049(8) 0.037(8) -0.008(6) 0.003(7) -0.002(6)
Na5A 0.091(12) 0.089(12) 0.090(12) -0.003(5) -0.002(5) -0.001(5)
Na3 0.081(6) 0.088(6) 0.077(6) 0.002(5) 0.012(5) 0.004(5)

loop_
_atom_type_symbol
_atom_type_description
_atom_type_scat_dispersion_real
_atom_type_scat_dispersion_imag
_atom_type_scat_source
C C 0.0033 0.0016 'International Tables Vol C Tables 4.2.6.8 and 6.1.1.4'
N N 0.0061 0.0033 'International Tables Vol C Tables 4.2.6.8 and 6.1.1.4'
O O 0.0106 0.0060 'International Tables Vol C Tables 4.2.6.8 and 6.1.1.4'
Si Si 0.0817 0.0704 'International Tables Vol C Tables 4.2.6.8 and 6.1.1.4'
Fe Fe 0.3463 0.8444 'International Tables Vol C Tables 4.2.6.8 and 6.1.1.4'
W W -0.8490 6.8722 'International Tables Vol C Tables 4.2.6.8 and 6.1.1.4'
Na Na 0.0362 0.0249 'International Tables Vol C Tables 4.2.6.8 and 6.1.1.4'
H H 0.0000 0.0000 'International Tables Vol C Tables 4.2.6.8 and 6.1.1.4'

loop_
_geom_angle_atom_site_label_1
_geom_angle_atom_site_label_2
_geom_angle_atom_site_label_3
_geom_angle
O93 W1 O71 103.8(9)
O93 W1 O63 91.8(9)
O71 W1 O63 102.4(9)
O93 W1 O115 102.9(9)
O71 W1 O115 89.4(8)
O63 W1 O115 158.4(8)
O93 W1 O86 97.5(10)
O71 W1 O86 158.5(8)
O63 W1 O86 79.4(9)
O115 W1 O86 83.1(8)
O93 W1 O78 173.6(9)
O71 W1 O78 74.8(7)
O63 W1 O78 82.5(7)
O115 W1 O78 83.4(7)
O86 W1 O78 84.3(8)
O93 W1 Na2 95.7(7)
O71 W1 Na2 46.8(6)
O63 W1 Na2 149.2(7)
O115 W1 Na2 45.7(6)
O86 W1 Na2 128.8(6)
O78 W1 Na2 87.9(5)
O25 W2 O107 104.4(9)
O25 W2 O83 103.2(9)
O107 W2 O83 91.1(8)
O25 W2 O68 99.3(8)
O107 W2 O68 91.3(9)
O83 W2 O68 156.0(8)
O25 W2 O81 99.5(9)
O107 W2 O81 156.1(9)
O83 W2 O81 83.1(8)
O68 W2 O81 85.2(9)
O25 W2 O21 171.9(9)
O107 W2 O21 74.4(9)
O83 W2 O21 84.8(8)
O68 W2 O21 72.8(8)
O81 W2 O21 82.0(9)
O28 W3 O35 102.6(10)
O28 W3 O15 96.3(9)
O35 W3 O15 88.6(9)
O28 W3 O14 102.7(10)
O35 W3 O14 88.1(9)
O15 W3 O14 160.9(9)
O28 W3 O32 99.2(9)
O35 W3 O32 158.2(7)
O15 W3 O32 88.7(9)
O14 W3 O32 87.4(9)
O28 W3 O18 168.5(10)
O35 W3 O18 85.5(7)
O15 W3 O18 75.4(7)
O14 W3 O18 85.6(8)
O32 W3 O18 72.9(6)
O114 W4 O45 101.1(10)
O114 W4 O41 92.3(9)
O45 W4 O41 102.8(10)
O114 W4 O68 157.3(10)
O45 W4 O68 100.1(10)
O41 W4 O68 90.7(9)
O114 W4 O14 81.7(9)
O45 W4 O14 99.6(11)
O41 W4 O14 157.5(9)
O68 W4 O14 87.0(10)
O114 W4 O21 83.5(9)
O45 W4 O21 173.9(10)
O41 W4 O21 72.7(9)
O68 W4 O21 76.0(8)
O14 W4 O21 85.0(9)
O114 W4 Na1 49.0(7)
O45 W4 Na1 91.4(9)
O41 W4 Na1 47.6(6)
O68 W4 Na1 138.3(6)
O14 W4 Na1 130.7(7)
O21 W4 Na1 88.6(7)
O13 W5 O81 105.7(11)
O13 W5 O12 101.1(11)
O81 W5 O12 89.1(9)
O13 W5 O32 100.0(10)
O81 W5 O32 89.2(9)
O12 W5 O32 158.4(9)
O13 W5 O19 99.1(11)
O81 W5 O19 155.2(9)
O12 W5 O19 86.7(8)
O32 W5 O19 85.9(8)
O13 W5 O18 169.3(10)
O81 W5 O18 83.9(8)
O12 W5 O18 83.4(8)
O32 W5 O18 75.0(7)
O19 W5 O18 71.3(8)
O22 W6 O24 103.7(9)
O22 W6 O80 102.4(10)
O24 W6 O80 91.0(9)
O22 W6 O4 100.3(11)
O24 W6 O4 93.3(9)
O80 W6 O4 155.2(9)
O22 W6 O23 99.7(9)
O24 W6 O23 156.5(8)
O80 W6 O23 82.1(9)
O4 W6 O23 84.4(9)
O22 W6 O66 170.8(9)
O24 W6 O66 71.9(8)
O80 W6 O66 86.0(9)
O4 W6 O66 72.2(9)
O23 W6 O66 85.2(8)
O8 W7 O86 103.0(11)
O8 W7 O47 102.5(11)
O86 W7 O47 90.4(9)
O8 W7 O40 99.1(11)
O86 W7 O40 157.9(10)
O47 W7 O40 85.6(9)
O8 W7 O76 98.5(11)
O86 W7 O76 89.2(9)
O47 W7 O76 158.5(9)
O40 W7 O76 86.7(9)
O8 W7 O46 169.2(11)
O86 W7 O46 84.4(9)
O47 W7 O46 85.0(8)
O40 W7 O46 73.6(9)
O76 W7 O46 73.5(8)
O70 W8 O77 102.1(8)
O70 W8 O88 100.7(8)
O77 W8 O88 157.1(7)
O70 W8 O30 101.5(10)
O77 W8 O30 90.7(8)
O88 W8 O30 86.6(8)
O70 W8 O36 99.1(10)
O77 W8 O36 92.1(9)
O88 W8 O36 82.4(9)
O30 W8 O36 158.1(8)
O70 W8 O97 170.3(10)
O77 W8 O97 72.9(7)
O88 W8 O97 84.3(7)
O30 W8 O97 87.1(7)
O36 W8 O97 73.1(8)
O51 W9 O50 99.4(10)
O51 W9 O116 101.3(11)
O50 W9 O116 81.7(9)
O51 W9 O6 102.5(11)
O50 W9 O6 157.5(9)
O116 W9 O6 89.1(9)
O51 W9 O106 96.7(12)
O50 W9 O106 93.4(10)
O116 W9 O106 161.9(9)
O6 W9 O106 89.1(10)
O51 W9 O108 169.9(11)
O50 W9 O108 74.6(7)
O116 W9 O108 86.1(7)
O6 W9 O108 84.4(7)
O106 W9 O108 75.9(8)
O51 W9 Na4 93.5(8)
O50 W9 Na4 43.9(7)
O116 W9 Na4 39.9(6)
O6 W9 Na4 128.8(7)
O106 W9 Na4 137.3(8)
O108 W9 Na4 87.7(4)
O39 W10 O98 91.1(10)
O39 W10 O90 97.3(8)
O98 W10 O90 104.4(10)
O39 W10 O94 81.0(8)
O98 W10 O94 98.2(9)
O90 W10 O94 157.3(9)
O39 W10 O116 166.8(7)
O98 W10 O116 99.3(10)
O90 W10 O116 88.0(8)
O94 W10 O116 89.4(8)
O39 W10 O79 80.7(7)
O98 W10 O79 170.9(9)
O90 W10 O79 73.0(8)
O94 W10 O79 84.4(7)
O116 W10 O79 89.4(7)
O39 W10 Na4 146.9(5)
O98 W10 Na4 93.8(8)
O90 W10 Na4 49.8(7)
O94 W10 Na4 130.4(7)
O116 W10 Na4 41.0(5)
O79 W10 Na4 91.0(5)
O100 W11 O36 98.4(11)
O100 W11 O99 99.8(11)
O36 W11 O99 99.6(9)
O100 W11 O35 99.9(10)
O36 W11 O35 84.2(9)
O99 W11 O35 159.1(9)
O100 W11 O114 101.9(9)
O36 W11 O114 154.8(10)
O99 W11 O114 91.5(8)
O35 W11 O114 77.8(7)
O100 W11 O97 173.4(8)
O36 W11 O97 76.9(8)
O99 W11 O97 76.7(9)
O35 W11 O97 84.4(7)
O114 W11 O97 83.9(7)
O100 W11 Na1 91.2(9)
O36 W11 Na1 145.4(7)
O99 W11 Na1 45.8(7)
O35 W11 Na1 126.9(6)
O114 W11 Na1 49.1(6)
O97 W11 Na1 90.2(5)
O69 W12 O33 104.4(9)
O69 W12 O5 100.8(10)
O33 W12 O5 95.5(8)
O69 W12 O106 98.3(11)
O33 W12 O106 87.4(9)
O5 W12 O106 159.2(11)
O69 W12 O10 103.1(9)
O33 W12 O10 152.3(9)
O5 W12 O10 82.2(8)
O106 W12 O10 85.8(9)
O69 W12 O108 172.5(8)
O33 W12 O108 70.7(8)
O5 W12 O108 85.5(8)
O106 W12 O108 76.0(9)
O10 W12 O108 81.6(7)
O31 W13 O19 100.6(10)
O31 W13 O9 103.8(9)
O19 W13 O9 91.7(10)
O31 W13 O88 103.3(9)
O19 W13 O88 155.9(9)
O9 W13 O88 86.1(10)
O31 W13 O15 98.8(9)
O19 W13 O15 88.4(8)
O9 W13 O15 157.0(9)
O88 W13 O15 84.6(8)
O31 W13 O18 170.4(7)
O19 W13 O18 73.5(8)
O9 W13 O18 84.2(7)
O88 W13 O18 82.4(7)
O15 W13 O18 73.8(7)
O2 W14 O54 99.7(11)
O2 W14 O49 102.8(12)
O54 W14 O49 92.2(10)
O2 W14 O30 98.8(12)
O54 W14 O30 92.0(9)
O49 W14 O30 157.0(7)
O2 W14 O9 101.2(10)
O54 W14 O9 158.7(10)
O49 W14 O9 87.1(9)
O30 W14 O9 80.9(9)
O2 W14 O103 175.0(9)
O54 W14 O103 76.0(9)
O49 W14 O103 75.1(7)
O30 W14 O103 84.0(7)
O9 W14 O103 83.3(7)
O105 W15 O23 102.7(12)
O105 W15 O101 103.2(12)
O23 W15 O101 86.9(9)
O105 W15 O40 100.3(12)
O23 W15 O40 91.9(9)
O101 W15 O40 156.2(10)
O105 W15 O42 98.3(11)
O23 W15 O42 159.0(9)
O101 W15 O42 87.9(9)
O40 W15 O42 84.7(9)
O105 W15 O46 169.1(10)
O23 W15 O46 86.8(8)
O101 W15 O46 82.4(8)
O40 W15 O46 73.8(9)
O42 W15 O46 72.4(8)
O34 W16 O57 102.6(10)
O34 W16 O58 102.3(11)
O57 W16 O58 86.3(11)
O34 W16 O82 98.1(8)
O57 W16 O82 159.2(10)
O58 W16 O82 87.4(9)
O34 W16 O39 100.7(8)
O57 W16 O39 86.8(8)
O58 W16 O39 156.9(10)
O82 W16 O39 91.3(7)
O34 W16 O79 168.8(7)
O57 W16 O79 86.2(9)
O58 W16 O79 84.9(10)
O82 W16 O79 73.5(7)
O39 W16 O79 72.7(7)
O16 W17 O104 99.7(12)
O16 W17 O49 99.3(12)
O104 W17 O49 89.5(9)
O16 W17 O83 102.2(12)
O104 W17 O83 95.3(9)
O49 W17 O83 156.8(8)
O16 W17 O12 98.2(12)
O104 W17 O12 161.8(10)
O49 W17 O12 84.7(8)
O83 W17 O12 83.8(8)
O16 W17 O103 172.7(11)
O104 W17 O103 77.7(8)
O49 W17 O103 74.0(8)
O83 W17 O103 84.9(7)
O12 W17 O103 84.1(8)
O67 W18 O20 100.4(10)
O67 W18 O101 100.9(10)
O20 W18 O101 158.6(9)
O67 W18 O55 96.2(10)
O20 W18 O55 91.8(10)
O101 W18 O55 87.5(9)
O67 W18 O80 104.1(10)
O20 W18 O80 90.0(11)
O101 W18 O80 83.2(9)
O55 W18 O80 158.9(7)
O67 W18 O89 172.8(11)
O20 W18 O89 77.2(8)
O101 W18 O89 81.8(8)
O55 W18 O89 77.1(8)
O80 W18 O89 82.8(8)
O52 W19 O6 102.9(9)
O52 W19 O94 103.8(9)
O6 W19 O94 88.8(9)
O52 W19 O87 98.5(10)
O6 W19 O87 158.1(10)
O94 W19 O87 90.6(9)
O52 W19 O72 98.7(9)
O6 W19 O72 87.4(9)
O94 W19 O72 157.5(8)
O87 W19 O72 84.8(9)
O52 W19 O109 171.1(7)
O6 W19 O109 84.0(8)
O94 W19 O109 81.7(8)
O87 W19 O109 74.3(9)
O72 W19 O109 75.8(8)
O53 W20 O43 99.1(10)
O53 W20 O113 102.5(10)
O43 W20 O113 89.7(8)
O53 W20 O44 96.3(11)
O43 W20 O44 88.9(10)
O113 W20 O44 161.1(9)
O53 W20 O63 99.9(9)
O43 W20 O63 159.6(9)
O113 W20 O63 93.2(7)
O44 W20 O63 81.9(9)
O53 W20 O78 173.6(8)
O43 W20 O78 86.8(8)
O113 W20 O78 75.0(7)
O44 W20 O78 86.1(9)
O63 W20 O78 74.5(6)
O65 W21 O38 103.9(10)
O65 W21 O115 101.9(10)
O38 W21 O115 86.3(8)
O65 W21 O4 101.9(12)
O38 W21 O4 93.8(9)
O115 W21 O4 155.5(10)
O65 W21 O47 98.7(10)
O38 W21 O47 157.0(9)
O115 W21 O47 85.0(8)
O4 W21 O47 85.6(8)
O65 W21 O66 170.8(10)
O38 W21 O66 71.3(8)
O115 W21 O66 85.8(8)
O4 W21 O66 71.1(10)
O47 W21 O66 86.9(8)
O65 W21 Na2 93.5(8)
O38 W21 Na2 43.1(6)
O115 W21 Na2 46.9(6)
O4 W21 Na2 136.8(7)
O47 W21 Na2 131.9(6)
O66 W21 Na2 88.1(6)
O73 W22 O29 98.8(10)
O73 W22 O42 101.5(10)
O29 W22 O42 90.4(9)
O73 W22 O76 99.5(10)
O29 W22 O76 161.7(9)
O42 W22 O76 87.9(9)
O73 W22 O44 102.3(10)
O29 W22 O44 90.1(9)
O42 W22 O44 155.9(10)
O76 W22 O44 84.2(10)
O73 W22 O46 173.2(10)
O29 W22 O46 87.0(9)
O42 W22 O46 74.7(8)
O76 W22 O46 74.9(8)
O44 W22 O46 81.2(9)
O56 W23 O11 99.6(11)
O56 W23 O58 102.0(12)
O11 W23 O58 90.6(11)
O56 W23 O62 99.3(10)
O11 W23 O62 161.0(8)
O58 W23 O62 85.3(10)
O56 W23 O1 101.7(10)
O11 W23 O1 88.3(10)
O58 W23 O1 156.2(10)
O62 W23 O1 88.1(9)
O56 W23 O37 174.0(10)
O11 W23 O37 76.6(8)
O58 W23 O37 82.8(9)
O62 W23 O37 84.6(7)
O1 W23 O37 73.8(7)
O75 W24 O95 99.6(10)
O75 W24 O62 89.1(9)
O95 W24 O62 103.6(10)
O75 W24 O57 157.7(10)
O95 W24 O57 102.7(11)
O62 W24 O57 85.5(10)
O75 W24 O87 88.3(10)
O95 W24 O87 97.3(11)
O62 W24 O87 159.1(9)
O57 W24 O87 89.1(10)
O75 W24 O109 77.9(9)
O95 W24 O109 171.7(10)
O62 W24 O109 84.4(8)
O57 W24 O109 80.0(9)
O87 W24 O109 74.9(9)
O92 W25 O17 102.1(13)
O92 W25 O55 97.8(11)
O17 W25 O55 90.3(9)
O92 W25 O43 105.1(11)
O17 W25 O43 89.5(9)
O55 W25 O43 156.6(9)
O92 W25 O29 97.8(12)
O17 W25 O29 160.1(11)
O55 W25 O29 86.2(8)
O43 W25 O29 86.1(8)
O92 W25 O89 174.2(10)
O17 W25 O89 76.3(10)
O55 W25 O89 76.7(8)
O43 W25 O89 80.6(8)
O29 W25 O89 83.9(8)
O110 W26 O1 94.5(10)
O110 W26 O96 99.1(10)
O1 W26 O96 87.7(9)
O110 W26 O61 102.1(10)
O1 W26 O61 88.2(9)
O96 W26 O61 158.7(8)
O110 W26 O5 105.2(10)
O1 W26 O5 159.9(9)
O96 W26 O5 93.0(7)
O61 W26 O5 83.9(8)
O110 W26 O37 166.9(9)
O1 W26 O37 74.6(7)
O96 W26 O37 73.7(7)
O61 W26 O37 85.0(7)
O5 W26 O37 86.3(7)
O74 W27 O10 105.9(10)
O74 W27 O61 99.5(10)
O10 W27 O61 89.3(9)
O74 W27 O72 101.6(10)
O10 W27 O72 89.4(9)
O61 W27 O72 158.4(8)
O74 W27 O75 99.8(11)
O10 W27 O75 154.3(10)
O61 W27 O75 85.4(9)
O72 W27 O75 86.6(9)
O74 W27 O109 169.6(10)
O10 W27 O109 84.0(8)
O61 W27 O109 83.4(8)
O72 W27 O109 75.0(8)
O75 W27 O109 70.4(8)
O85 W29 O60 97.0(9)
O85 W29 O48 93.7(10)
O60 W29 O48 94.7(10)
O85 W29 O54 165.5(9)
O60 W29 O54 97.0(10)
O48 W29 O54 88.9(10)
O85 W29 O104 88.5(10)
O60 W29 O104 97.3(9)
O48 W29 O104 167.4(9)
O54 W29 O104 86.1(10)
O85 W29 O103 89.3(8)
O60 W29 O103 172.1(10)
O48 W29 O103 89.5(8)
O54 W29 O103 76.4(8)
O104 W29 O103 78.1(7)
O3 W30 O91 99.7(10)
O3 W30 O64 91.1(9)
O91 W30 O64 94.1(9)
O3 W30 O20 88.6(10)
O91 W30 O20 100.4(9)
O64 W30 O20 165.4(9)
O3 W30 O17 164.6(9)
O91 W30 O17 95.6(10)
O64 W30 O17 89.6(9)
O20 W30 O17 86.9(9)
O3 W30 O89 88.8(9)
O91 W30 O89 169.9(9)
O64 W30 O89 91.1(8)
O20 W30 O89 74.2(8)
O17 W30 O89 75.8(8)
O96 W31 O7 91.5(8)
O96 W31 O27 93.1(10)
O7 W31 O27 101.9(9)
O96 W31 O26 170.2(8)
O7 W31 O26 89.0(8)
O27 W31 O26 96.4(9)
O96 W31 O11 85.9(8)
O7 W31 O11 165.4(8)
O27 W31 O11 92.6(8)
O26 W31 O11 91.1(8)
O96 W31 O37 78.8(8)
O7 W31 O37 90.6(7)
O27 W31 O37 165.3(7)
O26 W31 O37 91.4(7)
O11 W31 O37 74.8(7)
O112 W28 O91 105.3(14)
O112 W28 O27 104.2(13)
O91 W28 O27 107.4(11)
O112 W28 O60 112.5(12)
O91 W28 O60 116.5(10)
O27 W28 O60 110.1(9)
O112 W28 O111 177.8(13)
O91 W28 O111 72.5(9)
O27 W28 O111 76.9(10)
O60 W28 O111 68.7(9)
O41 Fe4 O113 93.4(8)
O41 Fe4 O107 89.5(8)
O113 Fe4 O107 91.6(8)
O41 Fe4 O84 95.8(7)
O113 Fe4 O84 87.9(7)
O107 Fe4 O84 174.7(7)
O41 Fe4 O85 167.5(9)
O113 Fe4 O85 97.2(8)
O107 Fe4 O85 83.6(8)
O84 Fe4 O85 91.2(8)
O41 Fe4 O21 77.6(10)
O113 Fe4 O21 166.5(8)
O107 Fe4 O21 78.5(9)
O84 Fe4 O21 102.8(9)
O85 Fe4 O21 90.8(10)
O41 Fe4 Na1 46.5(6)
O113 Fe4 Na1 89.2(6)
O107 Fe4 Na1 135.9(6)
O84 Fe4 Na1 49.4(5)
O85 Fe4 Na1 139.9(6)
O21 Fe4 Na1 91.6(8)
O59 Fe5 O26 90.2(11)
O59 Fe5 O90 93.8(11)
O26 Fe5 O90 163.3(8)
O59 Fe5 O102 106.2(9)
O26 Fe5 O102 101.3(8)
O90 Fe5 O102 93.2(9)
O59 Fe5 O82 173.6(10)
O26 Fe5 O82 86.1(8)
O90 Fe5 O82 88.3(9)
O102 Fe5 O82 79.7(7)
O59 Fe5 O79 102.4(9)
O26 Fe5 O79 89.3(7)
O90 Fe5 O79 74.0(8)
O102 Fe5 O79 149.4(8)
O82 Fe5 O79 72.4(7)
O59 Fe5 Na2 101.2(8)
O26 Fe5 Na2 148.8(6)
O90 Fe5 Na2 45.6(6)
O102 Fe5 Na2 47.7(7)
O82 Fe5 Na2 84.6(6)
O79 Fe5 Na2 115.8(6)
O59 Fe5 Na4 46.6(9)
O26 Fe5 Na4 135.4(7)
O90 Fe5 Na4 47.3(7)
O102 Fe5 Na4 101.5(5)
O82 Fe5 Na4 135.5(6)
O79 Fe5 Na4 90.1(5)
Na2 Fe5 Na4 66.5(3)
O102 Fe6 O64 91.5(9)
O102 Fe6 O71 93.4(9)
O64 Fe6 O71 163.1(8)
O102 Fe6 O84 106.3(8)
O64 Fe6 O84 103.7(8)
O71 Fe6 O84 90.5(8)
O102 Fe6 O113 171.3(8)
O64 Fe6 O113 86.3(7)
O71 Fe6 O113 86.4(7)
O84 Fe6 O113 82.4(7)
O102 Fe6 O78 100.5(8)
O64 Fe6 O78 90.7(8)
O71 Fe6 O78 72.4(7)
O84 Fe6 O78 149.0(6)
O113 Fe6 O78 71.2(6)
O102 Fe6 Na2 45.8(7)
O64 Fe6 Na2 136.0(7)
O71 Fe6 Na2 47.8(6)
O84 Fe6 Na2 99.3(6)
O113 Fe6 Na2 134.0(5)
O78 Fe6 Na2 88.2(5)
O102 Fe6 Na1 99.7(6)
O64 Fe6 Na1 152.7(7)
O71 Fe6 Na1 41.4(6)
O84 Fe6 Na1 49.3(6)
O113 Fe6 Na1 85.8(5)
O78 Fe6 Na1 111.3(5)
Na2 Fe6 Na1 63.5(3)
O7 Fe7 O33 88.8(8)
O7 Fe7 O77 95.8(8)
O33 Fe7 O77 96.8(8)
O7 Fe7 O50 170.6(8)
O33 Fe7 O50 87.7(8)
O77 Fe7 O50 93.3(8)
O7 Fe7 O108 91.1(8)
O33 Fe7 O108 74.8(8)
O77 Fe7 O108 169.0(7)
O50 Fe7 O108 79.6(8)
O7 Fe7 O59 88.1(9)
O33 Fe7 O59 176.8(9)
O77 Fe7 O59 84.1(9)
O50 Fe7 O59 95.2(10)
O108 Fe7 O59 104.8(9)
O7 Fe7 Na4 137.8(6)
O33 Fe7 Na4 132.8(6)
O77 Fe7 Na4 87.0(6)
O50 Fe7 Na4 45.1(6)
O108 Fe7 Na4 93.7(6)
O59 Fe7 Na4 50.2(8)
O82 Fe8 O38 98.6(8)
O82 Fe8 O24 95.0(7)
O38 Fe8 O24 91.5(8)
O82 Fe8 O3 94.5(9)
O38 Fe8 O3 166.8(8)
O24 Fe8 O3 85.6(9)
O82 Fe8 O102 83.9(8)
O38 Fe8 O102 94.2(8)
O24 Fe8 O102 174.3(9)
O3 Fe8 O102 88.8(9)
O82 Fe8 O66 166.3(9)
O38 Fe8 O66 74.3(9)
O24 Fe8 O66 73.8(8)
O3 Fe8 O66 92.5(9)
O102 Fe8 O66 108.0(9)
O82 Fe8 Na2 88.6(6)
O38 Fe8 Na2 45.7(6)
O24 Fe8 Na2 137.0(7)
O3 Fe8 Na2 136.9(7)
O102 Fe8 Na2 48.7(7)
O66 Fe8 Na2 94.3(6)
O84 Fe9 O59 105.8(10)
O84 Fe9 O48 91.6(9)
O59 Fe9 O48 104.2(10)
O84 Fe9 O99 92.3(8)
O59 Fe9 O99 91.8(10)
O48 Fe9 O99 161.9(10)
O84 Fe9 O77 169.7(8)
O59 Fe9 O77 84.4(10)
O48 Fe9 O77 84.1(8)
O99 Fe9 O77 89.1(8)
O84 Fe9 O97 100.8(7)
O59 Fe9 O97 150.6(9)
O48 Fe9 O97 87.4(8)
O99 Fe9 O97 74.5(8)
O77 Fe9 O97 69.8(6)
O84 Fe9 Na4 102.7(7)
O59 Fe9 Na4 49.5(8)
O48 Fe9 Na4 152.4(6)
O99 Fe9 Na4 42.3(6)
O77 Fe9 Na4 85.1(6)
O97 Fe9 Na4 112.4(5)
O84 Fe9 Na1 47.2(6)
O59 Fe9 Na1 99.3(9)
O48 Fe9 Na1 137.1(7)
O99 Fe9 Na1 45.3(6)
O77 Fe9 Na1 134.1(5)
O97 Fe9 Na1 89.4(5)
Na4 Fe9 Na1 65.1(3)
O103 Si1 O21 110.7(12)
O103 Si1 O18 108.9(11)
O21 Si1 O18 112.4(11)
O103 Si1 O97 107.4(10)
O21 Si1 O97 105.3(13)
O18 Si1 O97 111.9(10)
O109 Si2 O79 112.4(12)
O109 Si2 O108 113.5(11)
O79 Si2 O108 108.4(9)
O109 Si2 O37 110.1(10)
O79 Si2 O37 105.0(10)
O108 Si2 O37 106.9(11)
O89 Si3 O46 108.3(13)
O89 Si3 O78 110.2(12)
O46 Si3 O78 109.1(10)
O89 Si3 O66 109.5(11)
O46 Si3 O66 112.3(12)
O78 Si3 O66 107.4(10)
W26 O1 W23 121.7(10)
W30 O3 Fe8 139.8(10)
W21 O4 W6 121.9(14)
W12 O5 W26 154.3(12)
W19 O6 W9 152.6(13)
W31 O7 Fe7 139.1(12)
W13 O9 W14 155.1(15)
W27 O10 W12 153.3(11)
W23 O11 W31 115.1(10)
W5 O12 W17 148.7(13)
W3 O14 W4 148.9(10)
W3 O15 W13 120.2(10)
W25 O17 W30 118.5(13)
Si1 O18 W13 125.9(8)
Si1 O18 W5 125.0(9)
W13 O18 W5 92.2(6)
Si1 O18 W3 122.5(10)
W13 O18 W3 90.6(5)
W5 O18 W3 90.4(5)
W13 O19 W5 122.9(12)
W18 O20 W30 120.1(11)
Si1 O21 Fe4 127.0(13)
Si1 O21 W4 126.1(13)
Fe4 O21 W4 91.5(11)
Si1 O21 W2 121.8(15)
Fe4 O21 W2 90.9(9)
W4 O21 W2 88.5(8)
W15 O23 W6 152.4(13)
W6 O24 Fe8 116.9(8)
Fe5 O26 W31 138.4(10)
W28 O27 W31 144.7(16)
W22 O29 W25 148.0(12)
W14 O30 W8 152.3(10)
W5 O32 W3 121.6(9)
W12 O33 Fe7 121.9(12)
W3 O35 W11 152.3(11)
W11 O36 W8 119.1(11)
Si2 O37 W31 126.0(8)
Si2 O37 W23 124.6(10)
W31 O37 W23 93.6(6)
Si2 O37 W26 122.0(9)
W31 O37 W26 90.7(7)
W23 O37 W26 89.9(5)
W21 O38 Fe8 118.6(10)
W21 O38 Na2 105.8(8)
Fe8 O38 Na2 97.9(9)
W10 O39 W16 115.2(9)
W7 O40 W15 122.0(12)
W4 O41 Fe4 118.1(11)
W4 O41 Na1 99.8(8)
Fe4 O41 Na1 99.6(8)
W22 O42 W15 121.6(10)
W20 O43 W25 151.6(14)
W20 O44 W22 148.3(11)
Si3 O46 W22 127.7(13)
Si3 O46 W15 122.0(10)
W22 O46 W15 91.3(8)
Si3 O46 W7 123.3(13)
W22 O46 W7 91.6(7)
W15 O46 W7 90.7(8)
W7 O47 W21 147.7(13)
W29 O48 Fe9 139.4(11)
W14 O49 W17 121.4(11)
W9 O50 Fe7 113.9(9)
W9 O50 Na4 104.5(10)
Fe7 O50 Na4 98.9(9)
W14 O54 W29 117.2(12)
W25 O55 W18 118.2(10)
W16 O57 W24 153.3(16)
W16 O58 W23 149.9(16)
Fe5 O59 Fe9 133.3(14)
Fe5 O59 Fe7 126.2(13)
Fe9 O59 Fe7 95.9(13)
Fe5 O59 Na4 101.8(13)
Fe9 O59 Na4 95.1(10)
Fe7 O59 Na4 91.9(10)
W28 O60 W29 150.2(12)
W27 O61 W26 149.3(11)
W24 O62 W23 152.3(10)
W1 O63 W20 110.4(9)
W1 O63 Na5A 120.0(14)
W20 O63 Na5A 107.2(11)
W30 O64 Fe6 137.2(13)
Si3 O66 Fe8 120.4(13)
Si3 O66 W6 122.4(11)
Fe8 O66 W6 97.4(8)
Si3 O66 W21 119.9(10)
Fe8 O66 W21 95.8(9)
W6 O66 W21 94.6(9)
W4 O68 W2 122.5(9)
W1 O71 Fe6 120.2(9)
W1 O71 Na1 130.0(9)
Fe6 O71 Na1 104.3(9)
W1 O71 Na2 101.0(9)
Fe6 O71 Na2 96.7(7)
Na1 O71 Na2 94.8(8)
W27 O72 W19 119.9(10)
W24 O75 W27 122.0(11)
W22 O76 W7 119.9(9)
W8 O77 Fe7 140.3(9)
W8 O77 Fe9 122.5(8)
Fe7 O77 Fe9 95.3(8)
Si3 O78 W1 126.3(11)
Si3 O78 Fe6 123.3(8)
W1 O78 Fe6 92.4(7)
Si3 O78 W20 119.8(10)
W1 O78 W20 91.4(5)
Fe6 O78 W20 95.1(7)
Si2 O79 Fe5 126.4(12)
Si2 O79 W16 122.4(9)
Fe5 O79 W16 97.2(7)
Si2 O79 W10 119.7(10)
Fe5 O79 W10 91.0(6)
W16 O79 W10 91.2(8)
W6 O80 W18 156.2(11)
W5 O81 W2 152.2(11)
Fe8 O82 W16 141.2(11)
Fe8 O82 Fe5 99.6(8)
W16 O82 Fe5 116.9(9)
W2 O83 W17 155.7(10)
Fe9 O84 Fe6 132.2(9)
Fe9 O84 Fe4 127.4(10)
Fe6 O84 Fe4 95.4(7)
Fe9 O84 Na1 101.3(8)
Fe6 O84 Na1 94.6(8)
Fe4 O84 Na1 94.4(6)
W29 O85 Fe4 135.9(11)
W7 O86 W1 150.3(11)
W19 O87 W24 119.9(13)
W8 O88 W13 148.9(10)
Si3 O89 W30 125.4(12)
Si3 O89 W18 125.8(13)
W30 O89 W18 88.5(7)
Si3 O89 W25 127.7(11)
W30 O89 W25 89.4(8)
W18 O89 W25 87.7(7)
W10 O90 Fe5 122.0(10)
W10 O90 Na2 133.2(12)
Fe5 O90 Na2 99.3(9)
W10 O90 Na4 97.5(9)
Fe5 O90 Na4 99.2(10)
Na2 O90 Na4 96.4(7)
W28 O91 W30 143.3(12)
W19 O94 W10 149.2(12)
W26 O96 W31 116.7(11)
Si1 O97 Fe9 124.9(10)
Si1 O97 W8 122.4(11)
Fe9 O97 W8 94.8(6)
Si1 O97 W11 124.4(9)
Fe9 O97 W11 90.7(7)
W8 O97 W11 90.3(6)
W11 O99 Fe9 117.9(13)
W11 O99 Na4 130.3(11)
Fe9 O99 Na4 101.7(8)
W11 O99 Na1 102.0(8)
Fe9 O99 Na1 99.3(9)
Na4 O99 Na1 99.6(10)
W18 O101 W15 152.0(13)
Fe6 O102 Fe5 130.7(12)
Fe6 O102 Fe8 127.4(11)
Fe5 O102 Fe8 96.7(8)
Fe6 O102 Na2 101.8(8)
Fe5 O102 Na2 95.4(9)
Fe8 O102 Na2 93.6(9)
Si1 O103 W29 126.7(12)
Si1 O103 W14 127.2(10)
W29 O103 W14 90.2(6)
Si1 O103 W17 123.4(9)
W29 O103 W17 88.6(6)
W14 O103 W17 88.9(7)
W17 O104 W29 115.5(11)
W12 O106 W9 119.6(13)
W2 O107 Fe4 116.2(11)
Si2 O108 Fe7 127.1(10)
Si2 O108 W12 124.3(8)
Fe7 O108 W12 92.6(7)
Si2 O108 W9 122.2(11)
Fe7 O108 W9 91.7(6)
W12 O108 W9 88.5(6)
W4 O114 W11 159.4(13)
W4 O114 Na1 101.8(9)
W11 O114 Na1 92.3(7)
W21 O115 W1 156.5(11)
W21 O115 Na2 99.1(8)
W1 O115 Na2 100.7(9)
W9 O116 W10 143.4(9)
W9 O116 Na4 107.7(10)
W10 O116 Na4 102.8(8)
Si2 O109 W24 128.6(11)
Si2 O109 W19 123.9(10)
W24 O109 W19 90.9(8)
Si2 O109 W27 123.3(13)
W24 O109 W27 89.6(6)
W19 O109 W27 89.2(7)
W20 O113 Fe4 145.8(8)
W20 O113 Fe6 118.7(8)
Fe4 O113 Fe6 94.0(6)
C51 C4 N1 112(5)
C51 C4 H4A 123.8
N1 C4 H4A 123.8
N2 C6 N1 111(4)
N2 C6 H6A 124.5
N1 C6 H6A 124.5
C10 C7 H7A 109.5
C10 C7 H7B 109.5
H7A C7 H7B 109.5
C10 C7 H7C 109.5
H7A C7 H7C 109.5
H7B C7 H7C 109.5
N3 C9 C12 123(6)
N3 C9 H9A 118.3
C12 C9 H9A 118.3
N2 C10 C7 116(5)
N2 C10 H10A 108.3
C7 C10 H10A 108.3
N2 C10 H10B 108.3
C7 C10 H10B 108.3
H10A C10 H10B 107.4
N5 C11 H11A 109.5
N5 C11 H11B 109.5
H11A C11 H11B 109.5
N5 C11 H11C 109.5
H11A C11 H11C 109.5
H11B C11 H11C 109.5
C9 C12 H12A 109.5
C9 C12 H12B 109.5
H12A C12 H12B 109.5
C9 C12 H12C 109.5
H12A C12 H12C 109.5
H12B C12 H12C 109.5
C22 C14 N7 108(6)
C22 C14 H14A 126.2
N7 C14 H14A 126.2
N7 C16 N6 97(5)
N7 C16 H16A 131.4
N6 C16 H16A 131.4
C35 C17 N13 103.8(13)
C35 C17 H17A 111.0
N13 C17 H17A 111.0
C35 C17 H17B 111.1
N13 C17 H17B 111.0
H17A C17 H17B 109.0
N6 C19 H19A 109.5
N6 C19 H19B 109.5
H19A C19 H19B 109.5
N6 C19 H19C 109.5
H19A C19 H19C 109.5
H19B C19 H19C 109.5
N13 C20 N9 110.1(16)
N13 C20 H20A 125.0
N9 C20 H20A 124.9
C14 C22 N6 103(5)
C14 C22 H22A 128.4
N6 C22 H22A 128.4
N9 C23 H23A 109.5
N9 C23 H23B 109.5
H23A C23 H23B 109.5
N9 C23 H23C 109.5
H23A C23 H23C 109.5
H23B C23 H23C 109.5
N1 C24 H24A 109.5
N1 C24 H24B 109.5
H24A C24 H24B 109.5
N1 C24 H24C 109.5
H24A C24 H24C 109.5
H24B C24 H24C 109.5
N12 C25 C28 108(2)
N12 C25 H25A 110.1
C28 C25 H25A 110.1
N12 C25 H25B 110.1
C28 C25 H25B 110.1
H25A C25 H25B 108.4
N12 C26 C36 106(4)
N12 C26 H26A 110.6
C36 C26 H26A 110.6
N12 C26 H26B 110.6
C36 C26 H26B 110.6
H26A C26 H26B 108.7
N8 C27 N12 114(3)
N8 C27 H27A 123.1
N12 C27 H27A 123.1
N8 C28 C25 104.0(14)
N8 C28 H28A 111.0
C25 C28 H28A 111.0
N8 C28 H28B 111.0
C25 C28 H28B 111.0
H28A C28 H28B 109.0
C46 C30 H30A 109.5
C46 C30 H30B 109.5
H30A C30 H30B 109.5
C46 C30 H30C 109.5
H30A C30 H30C 109.5
H30B C30 H30C 109.5
N8 C33 H33A 109.5
N8 C33 H33B 109.5
H33A C33 H33B 109.5
N8 C33 H33C 109.5
H33A C33 H33C 109.5
H33B C33 H33C 109.5
N13 C34 C37 102.2(13)
N13 C34 H34A 111.3
C37 C34 H34A 111.3
N13 C34 H34B 111.3
C37 C34 H34B 111.3
H34A C34 H34B 109.2
C17 C35 N9 109.2(17)
C17 C35 H35A 109.8
N9 C35 H35A 109.8
C17 C35 H35B 109.9
N9 C35 H35B 109.9
H35A C35 H35B 108.3
C26 C36 H36A 109.5
C26 C36 H36B 109.5
H36A C36 H36B 109.5
C26 C36 H36C 109.5
H36A C36 H36C 109.5
H36B C36 H36C 109.5
C34 C37 H37A 109.5
C34 C37 H37B 109.5
H37A C37 H37B 109.5
C34 C37 H37C 109.5
H37A C37 H37C 109.5
H37B C37 H37C 109.5
C30 C46 N7 103.6(15)
C30 C46 H46A 111.0
N7 C46 H46A 111.0
C30 C46 H46B 111.0
N7 C46 H46B 111.0
H46A C46 H46B 109.0
C4 C51 N2 105(5)
C4 C51 H51A 127.5
N2 C51 H51A 127.5
C6 N1 C24 127(4)
C6 N1 C4 99(4)
C24 N1 C4 131(4)
C6 N2 C51 113(5)
C6 N2 C10 127(4)
C51 N2 C10 118(5)
C9 N3 C8 126(3)
C9 N3 C29 126(3)
C8 N3 C29 108.0
C1 C29 N3 108.0
C1 C29 H29A 126.0
N3 C29 H29A 126.0
C29 C1 N5 108.0
C29 C1 H1A 126.0
N5 C1 H1A 126.0
C8 N5 C1 108.0
C8 N5 C11 124(3)
C1 N5 C11 126(3)
N5 C8 N3 108.0
N5 C8 H8A 126.0
N3 C8 H8A 126.0
C22 N6 C19 122(6)
C22 N6 C16 117(5)
C19 N6 C16 121(5)
C16 N7 C46 108(5)
C16 N7 C14 114(5)
C46 N7 C14 138(5)
C27 N8 C28 110(2)
C27 N8 C33 134(4)
C28 N8 C33 116(4)
C35 N9 C23 132(5)
C35 N9 C20 102.2(14)
C23 N9 C20 120(4)
C26 N12 C27 100(3)
C26 N12 C25 155(4)
C27 N12 C25 104(3)
C20 N13 C17 111.6(17)
C20 N13 C34 120(4)
C17 N13 C34 128(4)
O71 Na1 OW4 97.7(12)
O71 Na1 O99 123.9(7)
OW4 Na1 O99 134.0(12)
O71 Na1 O41 86.4(8)
OW4 Na1 O41 89.1(11)
O99 Na1 O41 110.2(9)
O71 Na1 O114 145.3(9)
OW4 Na1 O114 89.0(11)
O99 Na1 O114 68.5(7)
O41 Na1 O114 59.5(7)
O71 Na1 O84 70.2(7)
OW4 Na1 O84 156.1(11)
O99 Na1 O84 66.8(7)
O41 Na1 O84 70.1(7)
O114 Na1 O84 90.2(7)
O71 Na1 OW3 87.6(9)
OW4 Na1 OW3 78.1(12)
O99 Na1 OW3 84.4(9)
O41 Na1 OW3 165.1(10)
O114 Na1 OW3 127.1(9)
O84 Na1 OW3 120.4(8)
O71 Na1 W4 118.6(7)
OW4 Na1 W4 80.2(10)
O99 Na1 W4 94.1(7)
O41 Na1 W4 32.6(5)
O114 Na1 W4 29.2(4)
O84 Na1 W4 87.6(6)
OW3 Na1 W4 148.0(7)
O71 Na1 W11 152.8(7)
OW4 Na1 W11 109.5(10)
O99 Na1 W11 32.1(5)
O41 Na1 W11 93.0(6)
O114 Na1 W11 38.6(4)
O84 Na1 W11 84.0(5)
OW3 Na1 W11 98.5(8)
W4 Na1 W11 67.1(3)
O71 Na1 Fe4 75.0(6)
OW4 Na1 Fe4 121.9(10)
O99 Na1 Fe4 89.9(7)
O41 Na1 Fe4 33.9(5)
O114 Na1 Fe4 72.5(6)
O84 Na1 Fe4 36.2(4)
OW3 Na1 Fe4 154.6(7)
W4 Na1 Fe4 57.0(2)
W11 Na1 Fe4 89.5(4)
O71 Na1 Fe6 34.3(5)
OW4 Na1 Fe6 130.2(10)
O99 Na1 Fe6 95.1(6)
O41 Na1 Fe6 78.4(6)
O114 Na1 Fe6 122.5(7)
O84 Na1 Fe6 36.1(4)
OW3 Na1 Fe6 103.8(7)
W4 Na1 Fe6 108.2(4)
W11 Na1 Fe6 119.1(4)
Fe4 Na1 Fe6 52.0(2)
O71 Na1 Fe9 94.8(6)
OW4 Na1 Fe9 167.5(11)
O99 Na1 Fe9 35.4(5)
O41 Na1 Fe9 90.5(6)
O114 Na1 Fe9 80.0(5)
O84 Na1 Fe9 31.5(4)
OW3 Na1 Fe9 103.6(7)
W4 Na1 Fe9 92.8(4)
W11 Na1 Fe9 58.0(2)
Fe4 Na1 Fe9 60.6(2)
Fe6 Na1 Fe9 61.9(2)
O38 Na2 O90 91.8(7)
O38 Na2 O115 62.6(7)
O90 Na2 O115 153.0(8)
O38 Na2 O102 73.9(7)
O90 Na2 O102 71.9(8)
O115 Na2 O102 91.6(8)
O38 Na2 O71 111.3(8)
O90 Na2 O71 124.5(9)
O115 Na2 O71 63.9(7)
O102 Na2 O71 67.9(7)
O38 Na2 OW3 160.4(11)
O90 Na2 OW3 87.2(9)
O115 Na2 OW3 119.8(9)
O102 Na2 OW3 123.9(10)
O71 Na2 OW3 85.0(9)
O38 Na2 Fe8 36.4(5)
O90 Na2 Fe8 77.7(5)
O115 Na2 Fe8 76.3(5)
O102 Na2 Fe8 37.7(5)
O71 Na2 Fe8 91.9(5)
OW3 Na2 Fe8 159.4(9)
O38 Na2 Fe5 83.7(6)
O90 Na2 Fe5 35.1(5)
O115 Na2 Fe5 126.4(6)
O102 Na2 Fe5 36.9(5)
O71 Na2 Fe5 96.1(6)
OW3 Na2 Fe5 106.0(8)
Fe8 Na2 Fe5 54.0(2)
O38 Na2 W21 31.0(5)
O90 Na2 W21 122.4(6)
O115 Na2 W21 34.0(5)
O102 Na2 W21 90.0(6)
O71 Na2 W21 94.5(6)
OW3 Na2 W21 142.1(8)
Fe8 Na2 W21 58.4(2)
Fe5 Na2 W21 111.7(3)
O38 Na2 Fe6 93.7(6)
O90 Na2 Fe6 96.5(7)
O115 Na2 Fe6 78.0(6)
O102 Na2 Fe6 32.4(5)
O71 Na2 Fe6 35.5(5)
OW3 Na2 Fe6 105.9(8)
Fe8 Na2 Fe6 62.6(3)
Fe5 Na2 Fe6 63.1(3)
W21 Na2 Fe6 94.5(3)
O38 Na2 W1 92.6(6)
O90 Na2 W1 154.8(8)
O115 Na2 W1 33.6(5)
O102 Na2 W1 85.5(6)
O71 Na2 W1 32.2(5)
OW3 Na2 W1 96.6(7)
Fe8 Na2 W1 91.3(3)
Fe5 Na2 W1 121.1(4)
W21 Na2 W1 67.2(3)
Fe6 Na2 W1 58.5(2)
O38 Na2 Na1 150.6(7)
O90 Na2 Na1 100.2(7)
O115 Na2 Na1 99.2(6)
O102 Na2 Na1 84.4(6)
O71 Na2 Na1 40.4(5)
OW3 Na2 Na1 48.1(8)
Fe8 Na2 Na1 120.5(5)
Fe5 Na2 Na1 90.9(4)
W21 Na2 Na1 132.8(4)
Fe6 Na2 Na1 58.6(3)
W1 Na2 Na1 65.7(3)
O116 Na4 O99 153.8(10)
O116 Na4 OW5 97.9(10)
O99 Na4 OW5 95.0(10)
O116 Na4 O50 62.6(8)
O99 Na4 O50 92.3(9)
OW5 Na4 O50 103.1(10)
O116 Na4 O59 93.0(8)
O99 Na4 O59 71.5(9)
OW5 Na4 O59 165.7(12)
O50 Na4 O59 73.9(9)
O116 Na4 O90 66.9(7)
O99 Na4 O90 120.8(9)
OW5 Na4 O90 128.1(12)
O50 Na4 O90 110.9(8)
O59 Na4 O90 64.9(9)
O116 Na4 OW3 120.9(10)
O99 Na4 OW3 85.2(9)
OW5 Na4 OW3 65.4(10)
O50 Na4 OW3 167.9(9)
O59 Na4 OW3 116.2(10)
O90 Na4 OW3 80.4(8)
O116 Na4 Fe7 75.6(6)
O99 Na4 Fe7 79.4(7)
OW5 Na4 Fe7 137.2(10)
O50 Na4 Fe7 36.0(5)
O59 Na4 Fe7 38.0(6)
O90 Na4 Fe7 88.9(6)
OW3 Na4 Fe7 153.4(8)
O116 Na4 W10 36.2(5)
O99 Na4 W10 152.1(7)
OW5 Na4 W10 110.1(9)
O50 Na4 W10 93.5(6)
O59 Na4 W10 84.1(7)
O90 Na4 W10 32.7(5)
OW3 Na4 W10 94.2(7)
Fe7 Na4 W10 89.6(3)
O116 Na4 W9 32.5(6)
O99 Na4 W9 123.7(7)
OW5 Na4 W9 95.1(8)
O50 Na4 W9 31.6(5)
O59 Na4 W9 89.2(6)
O90 Na4 W9 94.2(5)
OW3 Na4 W9 147.6(8)
Fe7 Na4 W9 56.9(2)
W10 Na4 W9 67.4(2)
O116 Na4 Fe9 125.4(7)
O99 Na4 Fe9 36.0(5)
OW5 Na4 Fe9 130.8(9)
O50 Na4 Fe9 81.2(6)
O59 Na4 Fe9 35.4(6)
O90 Na4 Fe9 93.0(6)
OW3 Na4 Fe9 103.2(7)
Fe7 Na4 Fe9 52.8(2)
W10 Na4 Fe9 118.5(4)
W9 Na4 Fe9 109.0(4)
O116 Na4 Fe5 80.3(6)
O99 Na4 Fe5 94.8(6)
OW5 Na4 Fe5 160.4(10)
O50 Na4 Fe5 93.4(6)
O59 Na4 Fe5 31.5(7)
O90 Na4 Fe5 33.4(5)
OW3 Na4 Fe5 98.6(7)
Fe7 Na4 Fe5 61.6(2)
W10 Na4 Fe5 57.7(2)
W9 Na4 Fe5 93.5(3)
Fe9 Na4 Fe5 61.6(2)
OW6A Na5A O63 97(2)
Na2 OW3 Na1 85.2(10)
Na2 OW3 Na4 87.9(9)
Na1 OW3 Na4 85.2(10)

loop_
_geom_bond_atom_site_label_1
_geom_bond_atom_site_label_2
_geom_bond_distance
W1 O93 1.731(19)
W1 O71 1.850(19)
W1 O63 1.86(2)
W1 O115 1.924(19)
W1 O86 2.02(2)
W1 O78 2.305(17)
W1 Na2 3.412(13)
W2 O25 1.661(18)
W2 O107 1.81(2)
W2 O83 1.87(2)
W2 O68 1.98(2)
W2 O81 2.02(2)
W2 O21 2.44(2)
W3 O28 1.703(18)
W3 O35 1.795(19)
W3 O15 1.84(2)
W3 O14 1.89(2)
W3 O32 1.95(2)
W3 O18 2.401(16)
W4 O114 1.673(18)
W4 O45 1.680(18)
W4 O41 1.84(2)
W4 O68 1.87(2)
W4 O14 1.98(2)
W4 O21 2.39(3)
W4 Na1 3.357(14)
W5 O13 1.76(2)
W5 O81 1.81(2)
W5 O12 1.907(19)
W5 O32 1.908(19)
W5 O19 1.98(2)
W5 O18 2.342(16)
W6 O22 1.72(2)
W6 O24 1.826(18)
W6 O80 1.85(2)
W6 O4 1.93(2)
W6 O23 2.034(19)
W6 O66 2.27(2)
W7 O8 1.76(3)
W7 O86 1.84(2)
W7 O47 1.89(2)
W7 O40 1.92(2)
W7 O76 1.95(2)
W7 O46 2.37(2)
W8 O70 1.77(2)
W8 O77 1.848(17)
W8 O88 1.913(17)
W8 O30 1.920(19)
W8 O36 2.07(2)
W8 O97 2.356(18)
W9 O51 1.66(2)
W9 O50 1.83(2)
W9 O116 1.91(2)
W9 O6 1.92(3)
W9 O106 1.95(3)
W9 O108 2.409(18)
W9 Na4 3.382(12)
W10 O39 1.704(16)
W10 O98 1.75(2)
W10 O90 1.84(2)
W10 O94 1.950(17)
W10 O116 2.05(2)
W10 O79 2.38(2)
W10 Na4 3.381(13)
W11 O100 1.68(2)
W11 O36 1.82(2)
W11 O99 1.86(2)
W11 O35 2.042(19)
W11 O114 2.135(18)
W11 O97 2.375(19)
W11 Na1 3.419(14)
W12 O69 1.63(2)
W12 O33 1.732(17)
W12 O5 1.85(2)
W12 O106 1.94(2)
W12 O10 2.08(2)
W12 O108 2.406(18)
W13 O31 1.78(2)
W13 O19 1.86(2)
W13 O9 1.873(19)
W13 O88 1.928(19)
W13 O15 2.034(19)
W13 O18 2.332(17)
W14 O2 1.72(2)
W14 O54 1.87(2)
W14 O49 1.906(19)
W14 O30 1.91(2)
W14 O9 1.96(2)
W14 O103 2.371(19)
W15 O105 1.67(3)
W15 O23 1.806(19)
W15 O101 1.93(2)
W15 O40 1.93(2)
W15 O42 1.96(2)
W15 O46 2.36(2)
W16 O34 1.80(2)
W16 O57 1.91(2)
W16 O58 1.92(3)
W16 O82 1.956(17)
W16 O39 2.245(15)
W16 O79 2.30(2)
W17 O16 1.64(3)
W17 O104 1.855(18)
W17 O49 1.926(18)
W17 O83 1.95(2)
W17 O12 1.96(2)
W17 O103 2.40(2)
W18 O67 1.69(2)
W18 O20 1.74(2)
W18 O101 1.91(2)
W18 O55 1.97(2)
W18 O80 1.97(2)
W18 O89 2.40(2)
W19 O52 1.70(2)
W19 O6 1.90(3)
W19 O94 1.904(19)
W19 O87 1.91(2)
W19 O72 1.96(2)
W19 O109 2.39(2)
W20 O53 1.68(2)
W20 O43 1.83(2)
W20 O113 1.848(16)
W20 O44 1.93(2)
W20 O63 2.20(2)
W20 O78 2.364(16)
W21 O65 1.72(2)
W21 O38 1.801(18)
W21 O115 1.903(19)
W21 O4 1.93(2)
W21 O47 1.99(2)
W21 O66 2.32(2)
W21 Na2 3.361(14)
W22 O73 1.71(2)
W22 O29 1.85(2)
W22 O42 1.876(19)
W22 O76 1.94(2)
W22 O44 1.94(2)
W22 O46 2.32(2)
W23 O56 1.73(2)
W23 O11 1.81(2)
W23 O58 1.96(3)
W23 O62 1.98(2)
W23 O1 1.99(2)
W23 O37 2.345(17)
W24 O75 1.76(3)
W24 O95 1.77(2)
W24 O62 1.87(2)
W24 O57 1.92(2)
W24 O87 1.97(2)
W24 O109 2.323(19)
W25 O92 1.67(3)
W25 O17 1.833(19)
W25 O55 1.934(19)
W25 O43 2.01(2)
W25 O29 2.03(2)
W25 O89 2.44(2)
W26 O110 1.60(2)
W26 O1 1.85(2)
W26 O96 1.92(2)
W26 O61 1.944(19)
W26 O5 2.00(2)
W26 O37 2.405(18)
W27 O74 1.71(2)
W27 O10 1.75(2)
W27 O61 1.91(2)
W27 O72 1.95(2)
W27 O75 2.06(3)
W27 O109 2.43(2)
W29 O85 1.86(2)
W29 O60 1.87(2)
W29 O48 1.91(2)
W29 O54 1.98(3)
W29 O104 2.01(2)
W29 O103 2.276(18)
W30 O3 1.85(2)
W30 O91 1.96(3)
W30 O64 1.967(19)
W30 O20 2.04(2)
W30 O17 2.05(2)
W30 O89 2.30(2)
W31 O96 1.927(19)
W31 O7 1.94(2)
W31 O27 1.95(3)
W31 O26 2.02(2)
W31 O11 2.10(2)
W31 O37 2.193(18)
W28 O112 1.60(3)
W28 O91 1.80(3)
W28 O27 1.81(2)
W28 O60 1.84(2)
W28 O111 1.976(19)
Fe4 O41 1.933(19)
Fe4 O113 1.940(17)
Fe4 O107 2.02(2)
Fe4 O84 2.027(17)
Fe4 O85 2.07(2)
Fe4 O21 2.12(3)
Fe4 Na1 3.420(15)
Fe5 O59 1.87(3)
Fe5 O26 1.92(2)
Fe5 O90 1.95(2)
Fe5 O102 2.02(2)
Fe5 O82 2.065(19)
Fe5 O79 2.268(19)
Fe5 Na2 3.351(14)
Fe5 Na4 3.497(13)
Fe6 O102 1.86(2)
Fe6 O64 1.97(2)
Fe6 O71 1.989(19)
Fe6 O84 2.025(18)
Fe6 O113 2.152(15)
Fe6 O78 2.306(19)
Fe6 Na2 3.401(15)
Fe6 Na1 3.423(12)
Fe7 O7 1.95(2)
Fe7 O33 1.975(19)
Fe7 O77 1.998(17)
Fe7 O50 2.01(2)
Fe7 O108 2.069(18)
Fe7 O59 2.08(3)
Fe7 Na4 3.381(14)
Fe8 O82 1.890(18)
Fe8 O38 1.98(2)
Fe8 O24 1.989(18)
Fe8 O3 2.01(2)
Fe8 O102 2.025(19)
Fe8 O66 2.06(2)
Fe8 Na2 3.305(13)
Fe9 O84 1.857(17)
Fe9 O59 1.98(3)
Fe9 O48 2.02(2)
Fe9 O99 2.04(2)
Fe9 O77 2.083(18)
Fe9 O97 2.329(19)
Fe9 Na4 3.405(15)
Fe9 Na1 3.481(14)
Si1 O103 1.59(2)
Si1 O21 1.61(3)
Si1 O18 1.616(17)
Si1 O97 1.62(2)
Si2 O109 1.57(2)
Si2 O79 1.64(2)
Si2 O108 1.663(19)
Si2 O37 1.678(19)
Si3 O89 1.54(2)
Si3 O46 1.64(2)
Si3 O78 1.666(19)
Si3 O66 1.77(3)
O38 Na2 2.39(2)
O41 Na1 2.52(2)
O50 Na4 2.42(2)
O59 Na4 2.60(3)
O63 Na5A 3.00(4)
O71 Na1 2.34(2)
O71 Na2 2.54(2)
O84 Na1 2.60(2)
O90 Na2 2.43(2)
O90 Na4 2.60(2)
O99 Na4 2.34(3)
O99 Na1 2.51(3)
O102 Na2 2.49(3)
O114 Na1 2.59(2)
O115 Na2 2.48(2)
O116 Na4 2.28(2)
C4 C51 1.35(2)
C4 N1 1.502(19)
C4 H4A 0.9500
C6 N2 1.28(6)
C6 N1 1.50(2)
C6 H6A 0.9500
C7 C10 1.50(2)
C7 H7A 0.9800
C7 H7B 0.9800
C7 H7C 0.9800
C9 N3 1.31(6)
C9 C12 1.50(2)
C9 H9A 0.9500
C10 N2 1.49(2)
C10 H10A 0.9900
C10 H10B 0.9900
C11 N5 1.45(5)
C11 H11A 0.9800
C11 H11B 0.9800
C11 H11C 0.9800
C12 H12A 0.9800
C12 H12B 0.9800
C12 H12C 0.9800
C14 C22 1.28(7)
C14 N7 1.51(6)
C14 H14A 0.9500
C16 N7 1.17(7)
C16 N6 1.52(6)
C16 H16A 0.9500
C17 C35 1.48(2)
C17 N13 1.481(19)
C17 H17A 0.9900
C17 H17B 0.9900
C19 N6 1.50(2)
C19 H19A 0.9800
C19 H19B 0.9800
C19 H19C 0.9800
C20 N13 1.35(2)
C20 N9 1.520(19)
C20 H20A 0.9500
C22 N6 1.28(6)
C22 H22A 0.9500
C23 N9 1.518(14)
C23 H23A 0.9800
C23 H23B 0.9800
C23 H23C 0.9800
C24 N1 1.50(2)
C24 H24A 0.9800
C24 H24B 0.9800
C24 H24C 0.9800
C25 N12 1.490(19)
C25 C28 1.494(19)
C25 H25A 0.9900
C25 H25B 0.9900
C26 N12 1.425(10)
C26 C36 1.51(2)
C26 H26A 0.9900
C26 H26B 0.9900
C27 N8 1.332(19)
C27 N12 1.428(10)
C27 H27A 0.9500
C28 N8 1.488(19)
C28 H28A 0.9900
C28 H28B 0.9900
C30 C46 1.49(2)
C30 H30A 0.9800
C30 H30B 0.9800
C30 H30C 0.9800
C33 N8 1.50(2)
C33 H33A 0.9800
C33 H33B 0.9800
C33 H33C 0.9800
C34 N13 1.504(14)
C34 C37 1.51(2)
C34 H34A 0.9900
C34 H34B 0.9900
C35 N9 1.497(19)
C35 H35A 0.9900
C35 H35B 0.9900
C36 H36A 0.9800
C36 H36B 0.9800
C36 H36C 0.9800
C37 H37A 0.9800
C37 H37B 0.9800
C37 H37C 0.9800
C46 N7 1.50(2)
C46 H46A 0.9900
C46 H46B 0.9900
C51 N2 1.426(10)
C51 H51A 0.9500
N3 C8 1.32(2)
N3 C29 1.32(2)
C29 C1 1.32(2)
C29 H29A 0.9500
C1 N5 1.32(2)
C1 H1A 0.9500
N5 C8 1.32(2)
C8 H8A 0.9500
Na1 OW4 2.37(4)
Na1 OW3 2.68(4)
Na2 OW3 2.62(3)
Na4 OW5 2.39(3)
Na4 OW3 2.79(3)
Na5 OW6 2.59(9)
Na5A OW6A 2.63(9)

loop_
_platon_squeeze_void_nr
_platon_squeeze_void_average_x
_platon_squeeze_void_average_y
_platon_squeeze_void_average_z
_platon_squeeze_void_volume
_platon_squeeze_void_count_electrons
1 -0.142 0.693 0.042 3556.6 225.5
